data_7104806
loop_
_publ_author_name
'Laronze, Nathalie'
'Marrot, J\'er\^ome'
'Herv\'e, Gilbert'

_publ_section_title
;
 Synthesis, molecular structure and chemical properties of a new
 tungstosilicate with an open Wells--Dawson structure, \a-[Si2W18O66]16-
;
_journal_coden_ASTM CHCOFS
_journal_issue 18
_journal_name_full
;
 Chemical Communications (Cambridge, United Kingdom)
;
_journal_page_first 2360
_journal_page_last 2361
_journal_paper_doi 10.1039/b307276b
_journal_year 2003
_chemical_formula_sum 'K16 O86 Si2 W18'
_chemical_formula_weight 5367.08
_space_group_IT_number 2
_symmetry_cell_setting triclinic
_symmetry_space_group_name_Hall '-P 1'
_symmetry_space_group_name_H-M 'P -1'
_atom_sites_solution_hydrogens geom
_atom_sites_solution_primary direct
_atom_sites_solution_secondary difmap
_audit_creation_method SHELXL-97
_cell_angle_alpha 94.9830(10)
_cell_angle_beta 94.9870(10)
_cell_angle_gamma 111.0120(10)
_cell_formula_units_Z 2
_cell_length_a 12.4908(2)
_cell_length_b 15.50140(10)
_cell_length_c 25.55530(10)
_cell_measurement_reflns_used 10345
_cell_measurement_temperature 296(2)
_cell_volume 4564.42(8)
_computing_cell_refinement 'Bruker SMART'
_computing_data_collection 'Bruker SMART'
_computing_data_reduction 'Bruker SHELXTL'
_computing_molecular_graphics 'Bruker SHELXTL'
_computing_publication_material 'Bruker SHELXTL'
_computing_structure_refinement 'SHELXL-97 (Sheldrick, 1997)'
_computing_structure_solution 'SHELXS-97 (Sheldrick, 1990)'
_diffrn_ambient_temperature 296(2)
_diffrn_measured_fraction_theta_full 0.862
_diffrn_measured_fraction_theta_max 0.862
_diffrn_measurement_device_type 'CCD area detector'
_diffrn_measurement_method 'phi and omega scans'
_diffrn_radiation_monochromator graphite
_diffrn_radiation_source 'fine-focus sealed tube'
_diffrn_radiation_type MoK\a
_diffrn_radiation_wavelength 0.71073
_diffrn_reflns_av_R_equivalents 0.0982
_diffrn_reflns_av_sigmaI/netI 0.0988
_diffrn_reflns_limit_h_max 13
_diffrn_reflns_limit_h_min -16
_diffrn_reflns_limit_k_max 20
_diffrn_reflns_limit_k_min -21
_diffrn_reflns_limit_l_max 34
_diffrn_reflns_limit_l_min -34
_diffrn_reflns_number 30505
_diffrn_reflns_theta_full 29.36
_diffrn_reflns_theta_max 29.36
_diffrn_reflns_theta_min 0.81
_diffrn_standards_decay_% 0
_diffrn_standards_interval_count 0
_diffrn_standards_interval_time 0
_diffrn_standards_number 0
_exptl_absorpt_coefficient_mu 23.444
_exptl_absorpt_correction_T_max 0.4540
_exptl_absorpt_correction_T_min 0.0790
_exptl_absorpt_correction_type multi-scan
_exptl_absorpt_process_details 'SADABS (Sheldrick, 1996)'
_exptl_crystal_colour colorless
_exptl_crystal_density_diffrn 3.911
_exptl_crystal_density_method 'not measured'
_exptl_crystal_description parallelepiped
_exptl_crystal_F_000 4712
_exptl_crystal_size_max 0.22
_exptl_crystal_size_mid 0.12
_exptl_crystal_size_min 0.04
_refine_diff_density_max 3.589
_refine_diff_density_min -3.912
_refine_diff_density_rms 0.649
_refine_ls_extinction_coef 0.000162(7)
_refine_ls_extinction_expression Fc^*^=kFc[1+0.001xFc^2^\l^3^/sin(2\q)]^-1/4^
_refine_ls_extinction_method SHELXL
_refine_ls_goodness_of_fit_ref 1.067
_refine_ls_hydrogen_treatment mixed
_refine_ls_matrix_type full
_refine_ls_number_parameters 1146
_refine_ls_number_reflns 21634
_refine_ls_number_restraints 0
_refine_ls_restrained_S_all 1.067
_refine_ls_R_factor_all 0.1207
_refine_ls_R_factor_gt 0.0747
_refine_ls_shift/su_max 0.090
_refine_ls_shift/su_mean 0.002
_refine_ls_structure_factor_coef Fsqd
_refine_ls_weighting_details 'calc w=1/[\s^2^(Fo^2^)+(0.0838P)^2^+383.3562P] where P=(Fo^2^+2Fc^2^)/3'
_refine_ls_weighting_scheme calc
_refine_ls_wR_factor_gt 0.1719
_refine_ls_wR_factor_ref 0.2154
_reflns_number_gt 14886
_reflns_number_total 21634
_reflns_threshold_expression >2sigma(I)
_cod_data_source_file b307276b.txt
_cod_data_source_block 1
_cod_depositor_comments
;
The following automatic conversions were performed:
'_symmetry_cell_setting' value 'Triclinic' changed to 'triclinic'
according to '/home/saulius/struct/CIF-dictionaries/cif_core.dic'
dictionary named 'cif_core.dic' version 2.4.1 from 2010-06-29.

Automatic conversion script
Id: cif_fix_enum 1527 2010-12-29 10:47:43Z saulius 
;
_cod_original_sg_symbol_H-M P-1
_cod_database_code 7104806

loop_
_symmetry_equiv_pos_as_xyz
'x, y, z'
'-x, -y, -z'

loop_
_atom_site_label
_atom_site_type_symbol
_atom_site_fract_x
_atom_site_fract_y
_atom_site_fract_z
_atom_site_U_iso_or_equiv
_atom_site_adp_type
_atom_site_occupancy
_atom_site_symmetry_multiplicity
_atom_site_calc_flag
_atom_site_refinement_flags
_atom_site_disorder_assembly
_atom_site_disorder_group
W1 W 1.18025(3) 1.00586(3) 0.840619(15) 0.02458(10) Uani 1 1 d . . .
W2 W 1.38971(3) 0.91642(3) 0.869337(15) 0.02432(10) Uani 1 1 d . . .
W3 W 1.21461(3) 0.93448(3) 0.962065(15) 0.02443(10) Uani 1 1 d . . .
W4 W 1.12940(4) 0.67109(3) 0.971772(15) 0.02793(10) Uani 1 1 d . . .
W5 W 1.29974(3) 0.65130(3) 0.883036(16) 0.02775(10) Uani 1 1 d . . .
W6 W 0.89423(3) 0.76777(3) 0.940077(16) 0.02793(11) Uani 1 1 d . . .
W7 W 1.25784(3) 0.73209(3) 0.750763(15) 0.02429(10) Uani 1 1 d . . .
W8 W 0.85912(3) 0.83457(3) 0.821930(16) 0.02670(10) Uani 1 1 d . . .
W9 W 1.05809(3) 0.82265(3) 0.721363(15) 0.02435(10) Uani 1 1 d . . .
W10 W 0.89291(3) 0.60944(3) 0.621752(15) 0.02307(9) Uani 1 1 d . . .
W11 W 1.09142(3) 0.51711(3) 0.653549(15) 0.02256(9) Uani 1 1 d . . .
W12 W 0.58834(3) 0.49703(3) 0.654959(17) 0.02919(11) Uani 1 1 d . . .
W13 W 1.01440(3) 0.30289(3) 0.725304(16) 0.02615(10) Uani 1 1 d . . .
W14 W 0.51792(3) 0.30615(3) 0.715877(17) 0.03041(11) Uani 1 1 d . . .
W15 W 0.74571(4) 0.20617(3) 0.754646(16) 0.03046(11) Uani 1 1 d . . .
W16 W 0.62386(4) 0.18148(3) 0.604667(17) 0.03066(11) Uani 1 1 d . . .
W17 W 0.90227(3) 0.28343(3) 0.576623(15) 0.02599(10) Uani 1 1 d . . .
W18 W 0.69898(3) 0.37915(3) 0.543524(15) 0.02684(10) Uani 1 1 d . . .
Si1 Si 1.0952(2) 0.76156(16) 0.85178(10) 0.0212(6) Uani 1 1 d . . .
Si2 Si 0.80454(19) 0.39700(17) 0.67897(10) 0.0192(6) Uani 1 1 d . . .
O1 O 1.1971(7) 1.1159(5) 0.8211(3) 0.034(2) Uani 1 1 d . . .
O2 O 1.0238(6) 0.9474(5) 0.8424(3) 0.0291(19) Uani 1 1 d . . .
O3 O 1.3404(5) 1.0110(4) 0.8392(2) 0.0206(17) Uani 1 1 d . . .
O4 O 1.2117(6) 1.0375(4) 0.9159(3) 0.031(2) Uani 1 1 d . . .
O5 O 1.1527(7) 0.9314(5) 0.7682(3) 0.040(2) Uani 1 1 d . . .
O6 O 1.1902(6) 0.8710(5) 0.8729(2) 0.0274(13) Uani 1 1 d . . .
O7 O 1.5392(6) 0.9691(5) 0.8677(2) 0.0300(14) Uani 1 1 d . . .
O8 O 1.3735(6) 0.8026(5) 0.8909(3) 0.0284(19) Uani 1 1 d . . .
O9 O 1.3431(6) 0.8503(4) 0.7973(3) 0.029(2) Uani 1 1 d . . .
O10 O 1.3760(5) 0.9699(4) 0.9369(3) 0.0303(19) Uani 1 1 d . . .
O11 O 1.2213(6) 0.8238(5) 0.9768(2) 0.0274(13) Uani 1 1 d . . .
O12 O 1.2564(6) 1.0041(5) 1.0244(2) 0.0300(14) Uani 1 1 d . . .
O13 O 1.0565(6) 0.8944(4) 0.9572(3) 0.031(2) Uani 1 1 d . . .
O14 O 0.9934(6) 0.7052(5) 0.9647(3) 0.034(2) Uani 1 1 d . . .
O15 O 1.1543(7) 0.6812(5) 1.0422(3) 0.039(2) Uani 1 1 d . . .
O16 O 1.0530(7) 0.5486(5) 0.9535(3) 0.037(2) Uani 1 1 d . . .
O17 O 1.2802(6) 0.6700(5) 0.9581(3) 0.034(2) Uani 1 1 d . . .
O18 O 1.1353(5) 0.6864(4) 0.8836(2) 0.0221(17) Uani 1 1 d . . .
O19 O 1.4379(6) 0.6462(6) 0.8905(3) 0.039(2) Uani 1 1 d . . .
O20 O 1.2077(7) 0.5301(5) 0.8716(3) 0.037(2) Uani 1 1 d . . .
O21 O 1.2779(6) 0.6670(5) 0.8080(3) 0.0299(19) Uani 1 1 d . . .
O22 O 0.7710(6) 0.6642(6) 0.9167(3) 0.035(2) Uani 1 1 d . . .
O23 O 0.8584(7) 0.8078(6) 1.0003(3) 0.047(3) Uani 1 1 d . . .
O24 O 0.8459(6) 0.8522(5) 0.8974(3) 0.035(2) Uani 1 1 d . . .
O25 O 0.9642(6) 0.7567(5) 0.8617(3) 0.031(2) Uani 1 1 d . . .
O26 O 1.3687(5) 0.7292(5) 0.7159(3) 0.031(2) Uani 1 1 d . . .
O27 O 1.1405(5) 0.6124(4) 0.7144(2) 0.02429(10) Uani 1 1 d . . .
O28 O 1.1898(6) 0.7956(4) 0.7026(3) 0.0268(19) Uani 1 1 d . . .
O29 O 1.1032(5) 0.7417(4) 0.7877(2) 0.0202(16) Uani 1 1 d . . .
O30 O 0.7933(6) 0.9125(5) 0.8019(3) 0.037(2) Uani 1 1 d . . .
O31 O 0.7405(6) 0.7212(5) 0.8060(3) 0.039(2) Uani 1 1 d . . .
O32 O 0.9312(5) 0.8163(4) 0.7585(3) 0.0255(17) Uani 1 1 d . . .
O33 O 1.0375(6) 0.8811(5) 0.6685(3) 0.035(2) Uani 1 1 d . . .
O34 O 0.9593(6) 0.6921(4) 0.6860(3) 0.029(2) Uani 1 1 d . . .
O35 O 0.8962(7) 0.6937(5) 0.5791(3) 0.039(2) Uani 1 1 d . . .
O36 O 0.7411(5) 0.5778(5) 0.6420(3) 0.0260(18) Uani 1 1 d . . .
O37 O 1.0400(5) 0.5995(4) 0.6127(3) 0.0252(18) Uani 1 1 d . . .
O38 O 0.8210(6) 0.5005(5) 0.5665(2) 0.030(2) Uani 1 1 d . . .
O39 O 0.9053(6) 0.4986(5) 0.6722(3) 0.0275(18) Uani 1 1 d . . .
O40 O 1.2272(5) 0.5401(5) 0.6318(3) 0.031(2) Uani 1 1 d . . .
O41 O 1.0832(5) 0.4240(4) 0.6976(3) 0.0280(17) Uani 1 1 d . . .
O42 O 1.0073(6) 0.4145(5) 0.5950(2) 0.0269(18) Uani 1 1 d . . .
O43 O 0.4708(6) 0.3831(5) 0.6671(3) 0.031(2) Uani 1 1 d . . .
O44 O 0.6072(5) 0.4160(4) 0.5862(3) 0.0267(18) Uani 1 1 d . . .
O45 O 0.6867(6) 0.4138(5) 0.6950(3) 0.0274(18) Uani 1 1 d . . .
O46 O 0.5999(6) 0.5628(6) 0.7168(3) 0.046(2) Uani 1 1 d . . .
O47 O 0.5021(7) 0.5369(5) 0.6153(4) 0.050(3) Uani 1 1 d . . .
O48 O 1.1224(5) 0.2567(5) 0.7183(3) 0.032(2) Uani 1 1 d . . .
O49 O 1.0528(7) 0.3570(6) 0.7918(3) 0.042(3) Uani 1 1 d . . .
O50 O 0.8882(6) 0.1902(5) 0.7387(3) 0.028(2) Uani 1 1 d . . .
O51 O 0.9499(6) 0.2588(5) 0.6429(3) 0.033(2) Uani 1 1 d . . .
O52 O 0.8499(5) 0.3395(4) 0.7217(2) 0.0229(17) Uani 1 1 d . . .
O53 O 0.5313(6) 0.3802(5) 0.7753(2) 0.036(2) Uani 1 1 d . . .
O54 O 0.6150(6) 0.2442(5) 0.7455(3) 0.0277(18) Uani 1 1 d . . .
O55 O 0.3785(7) 0.2206(6) 0.7179(4) 0.048(3) Uani 1 1 d . . .
O56 O 0.5356(6) 0.2305(6) 0.6409(3) 0.037(2) Uani 1 1 d . . .
O57 O 0.6725(7) 0.0902(5) 0.7667(3) 0.045(3) Uani 1 1 d . . .
O58 O 0.8011(7) 0.2639(5) 0.8199(3) 0.043(2) Uani 1 1 d . . .
O59 O 0.6975(6) 0.1588(5) 0.6668(3) 0.033(2) Uani 1 1 d . . .
O60 O 0.5239(8) 0.0688(6) 0.5788(3) 0.046(3) Uani 1 1 d . . .
O61 O 0.7594(5) 0.1750(4) 0.5686(2) 0.0229(17) Uani 1 1 d . . .
O62 O 0.6002(6) 0.2477(5) 0.5419(3) 0.038(2) Uani 1 1 d . . .
O63 O 0.7685(5) 0.3303(4) 0.6194(2) 0.0211(16) Uani 1 1 d . . .
O64 O 0.9808(6) 0.2402(5) 0.5355(3) 0.032(2) Uani 1 1 d . . .
O65 O 0.8231(6) 0.3351(5) 0.5228(3) 0.033(2) Uani 1 1 d . . .
O66 O 0.6501(6) 0.3963(5) 0.4806(3) 0.032(2) Uani 1 1 d . . .
K1 K 0.8461(3) 0.6001(3) 0.76472(14) 0.0711(12) Uani 1 1 d . . .
K2 K 0.5347(5) 0.5268(5) 0.4985(3) 0.066(2) Uani 0.50 1 d P . .
K3 K 0.9756(2) 1.03953(18) 0.93543(11) 0.0433(7) Uani 1 1 d . . .
K4 K 1.0000 0.5000 0.5000 0.0591(15) Uani 1 2 d S . .
K5 K 0.5653(2) 0.31023(19) 0.38044(10) 0.0421(7) Uani 1 1 d . . .
K6 K 0.1558(3) 0.08252(19) 0.70251(12) 0.0497(9) Uani 1 1 d . . .
K7 K 0.5744(3) -0.0998(2) 0.75664(14) 0.0590(10) Uani 1 1 d . . .
K8 K 1.6994(3) 1.1467(2) 0.90171(14) 0.0648(11) Uani 1 1 d . . .
K9 K 0.9844(3) 0.6234(2) 1.10612(13) 0.0642(11) Uani 1 1 d . . .
K10 K 1.3828(3) 1.1734(2) 1.08191(18) 0.0717(12) Uani 1 1 d . . .
K11 K 0.5773(3) 0.5616(3) 0.83122(17) 0.0749(13) Uani 1 1 d . . .
K12 K 0.8193(4) 0.5051(3) 0.9480(2) 0.1010(18) Uani 1 1 d . . .
K13 K 1.2966(4) 0.3165(4) 0.80597(18) 0.1008(19) Uani 1 1 d . . .
K14 K 0.9332(6) 0.1248(4) 0.43917(18) 0.127(3) Uani 1 1 d . . .
K15 K 0.2416(4) 0.3438(4) 0.6326(2) 0.133(2) Uani 1 1 d . . .
K16 K 0.6364(13) 0.7767(10) 1.0424(12) 0.266(14) Uani 0.50 1 d P . .
K17 K 0.3708(13) -0.0958(8) 0.5364(4) 0.225(6) Uani 0.50 1 d P . .
K18 K 0.3551(13) -0.0817(7) 0.6351(5) 0.148(6) Uani 0.50 1 d P . .
K19 K 0.8142(17) 0.0287(10) 0.6231(8) 0.235(8) Uani 0.50 1 d P . .
O1W O 1.0102(6) 0.5274(5) 0.7955(3) 0.044(2) Uani 1 1 d . . .
O2W O 0.7897(9) 0.5936(5) 0.4654(3) 0.059(3) Uani 1 1 d . . .
O3W O 1.5095(12) 1.1995(9) 0.8521(5) 0.090(5) Uani 1 1 d . . .
O4W O 0.7669(8) 0.2396(7) 0.4131(3) 0.056(3) Uani 1 1 d . . .
O5W O 0.9265(9) 0.0245(7) 0.7231(5) 0.085(4) Uani 1 1 d . . .
O6W O 0.3549(10) 0.2417(9) 0.3092(5) 0.085(4) Uani 1 1 d . . .
O7W O 0.4062(10) 0.0210(8) 0.7294(4) 0.076(4) Uani 1 1 d . . .
O8W O 0.3473(10) 0.4909(10) 0.7584(6) 0.111(5) Uani 1 1 d . . .
O9W O 0.3451(14) 0.2323(16) 0.5592(9) 0.080(7) Uani 0.50 1 d P . .
O10W O 0.8566(16) 0.7498(12) 1.1106(9) 0.065(6) Uani 0.50 1 d P . .
O11W O 0.717(3) 0.0195(18) 0.4906(8) 0.129(11) Uani 0.50 1 d P . .
O12W O 0.190(2) 0.1250(18) 0.3720(11) 0.090(8) Uiso 0.50 1 d P . .
O13W O 0.5807(18) 0.596(2) 0.9782(11) 0.135(10) Uani 0.50 1 d P . .
O14W O 0.775(2) 0.578(2) 1.0386(8) 0.136(11) Uani 0.50 1 d P . .
O15W O 0.355(4) 0.284(3) 0.4419(17) 0.158(15) Uiso 0.50 1 d P . .
O16W O 0.465(2) 0.1610(12) 0.4481(7) 0.099(8) Uani 0.50 1 d P . .
O17W O 0.756(3) 0.453(2) 0.8421(9) 0.260(15) Uani 1 1 d . . .
O18W O 1.6002(15) 1.3504(13) 0.9466(7) 0.054(3) Uani 0.50 1 d P . .
O19W O 0.8766(17) 0.0996(14) 0.8583(7) 0.056(3) Uani 0.50 1 d P . .
O20W O 1.5379(7) 1.1484(6) 0.9811(4) 0.054(3) Uani 1 1 d . . .
O21W O -0.350(3) 0.664(3) 0.5214(14) 0.39(2) Uani 1 1 d . . .
O22W O 0.586(2) -0.0607(10) 0.6576(7) 0.222(12) Uani 1 1 d . . .
O23W O 1.043(2) 0.1007(19) 0.6034(11) 0.095(8) Uiso 0.50 1 d P . .
O24W O 0.437(3) 0.4441(14) 0.9014(7) 0.089(9) Uani 0.50 1 d P . .
O25W O 0.278(2) 0.075(3) 0.6139(11) 0.156(15) Uani 0.50 1 d P . .
O26W O 0.282(3) 0.027(2) 0.6263(13) 0.110(10) Uiso 0.50 1 d P . .
O27W O 0.126(4) 0.071(3) 0.496(3) 0.25(3) Uani 0.50 1 d P . .
O28W O 0.5506(14) 0.7497(18) 0.8095(7) 0.178(11) Uani 1 1 d . . .

loop_
_atom_site_aniso_label
_atom_site_aniso_U_11
_atom_site_aniso_U_22
_atom_site_aniso_U_33
_atom_site_aniso_U_23
_atom_site_aniso_U_13
_atom_site_aniso_U_12
W1 0.02466(15) 0.02156(15) 0.02573(16) 0.00340(13) 0.00176(14) 0.00661(12)
W2 0.02097(15) 0.02416(16) 0.02516(16) 0.00184(14) 0.00144(13) 0.00576(12)
W3 0.02454(15) 0.02541(16) 0.02017(15) 0.00005(13) 0.00091(13) 0.00651(13)
W4 0.03391(17) 0.02760(17) 0.02173(16) 0.00561(14) 0.00413(14) 0.00999(14)
W5 0.02896(16) 0.02989(17) 0.02532(17) 0.00487(14) 0.00153(14) 0.01209(13)
W6 0.02481(16) 0.03111(18) 0.02557(17) 0.00212(15) 0.00595(14) 0.00727(13)
W7 0.02345(15) 0.02883(16) 0.02030(15) 0.00113(13) 0.00384(13) 0.00949(12)
W8 0.02414(15) 0.02782(17) 0.02704(17) -0.00024(14) 0.00109(14) 0.00961(13)
W9 0.02857(16) 0.02498(15) 0.01974(15) 0.00338(13) 0.00074(13) 0.01057(12)
W10 0.02465(15) 0.02306(15) 0.02141(15) 0.00370(13) 0.00099(13) 0.00894(12)
W11 0.02043(14) 0.02304(15) 0.02456(16) 0.00302(13) 0.00370(13) 0.00823(12)
W12 0.02342(15) 0.03276(17) 0.03355(19) 0.00473(15) 0.00193(15) 0.01321(13)
W13 0.02705(15) 0.02585(15) 0.02766(17) 0.00470(14) 0.00056(14) 0.01266(12)
W14 0.02462(16) 0.03326(18) 0.03331(19) 0.00601(16) 0.00762(15) 0.00931(14)
W15 0.03129(17) 0.03048(17) 0.03118(18) 0.01318(15) 0.00711(15) 0.01044(14)
W16 0.02933(17) 0.02433(17) 0.03386(19) -0.00046(16) 0.00337(16) 0.00566(14)
W17 0.02661(15) 0.02694(16) 0.02435(17) -0.00302(14) 0.00115(14) 0.01168(12)
W18 0.02971(16) 0.02856(17) 0.02062(16) -0.00044(14) -0.00463(14) 0.01138(13)
Si1 0.0227(10) 0.0157(10) 0.0234(11) 0.0064(9) 0.0008(9) 0.0047(8)
Si2 0.0138(9) 0.0216(10) 0.0213(10) 0.0038(9) 0.0017(8) 0.0054(8)
O1 0.051(4) 0.020(3) 0.026(3) 0.000(3) 0.007(3) 0.008(3)
O2 0.032(3) 0.030(3) 0.028(3) -0.007(3) 0.006(3) 0.016(2)
O3 0.030(3) 0.021(3) 0.008(2) 0.003(2) 0.004(2) 0.006(2)
O4 0.032(3) 0.019(3) 0.039(4) -0.002(3) 0.003(3) 0.010(2)
O5 0.048(4) 0.022(3) 0.043(4) 0.007(3) -0.015(3) 0.008(3)
O6 0.027(2) 0.033(2) 0.0179(19) 0.0100(17) 0.0005(17) 0.0051(18)
O7 0.041(2) 0.037(2) 0.0099(17) -0.0065(17) 0.0141(16) 0.0112(19)
O8 0.023(3) 0.037(3) 0.021(3) 0.009(3) 0.006(2) 0.004(3)
O9 0.028(3) 0.011(3) 0.039(4) -0.001(3) 0.006(3) -0.004(2)
O10 0.021(3) 0.011(3) 0.047(4) -0.011(3) -0.020(3) 0.000(2)
O11 0.027(2) 0.033(2) 0.0179(19) 0.0100(17) 0.0005(17) 0.0051(18)
O12 0.041(2) 0.037(2) 0.0099(17) -0.0065(17) 0.0141(16) 0.0112(19)
O13 0.043(3) 0.020(3) 0.034(3) 0.005(3) 0.013(3) 0.012(2)
O14 0.047(4) 0.032(3) 0.024(3) 0.004(3) 0.004(3) 0.015(3)
O15 0.064(5) 0.025(3) 0.016(3) -0.010(3) -0.009(3) 0.010(3)
O16 0.042(4) 0.033(3) 0.029(3) 0.007(3) -0.002(3) 0.007(3)
O17 0.035(3) 0.035(3) 0.037(4) -0.004(3) -0.007(3) 0.024(2)
O18 0.027(3) 0.031(3) 0.009(2) -0.001(2) 0.010(2) 0.010(2)
O19 0.024(3) 0.063(4) 0.037(4) 0.007(3) -0.012(3) 0.026(2)
O20 0.051(4) 0.022(3) 0.030(3) -0.002(3) 0.008(3) 0.002(3)
O21 0.042(3) 0.025(3) 0.022(3) -0.008(3) -0.003(3) 0.016(2)
O22 0.021(3) 0.052(4) 0.025(3) 0.000(3) 0.013(2) 0.006(3)
O23 0.038(4) 0.054(5) 0.036(4) -0.006(4) 0.006(3) 0.006(4)
O24 0.017(3) 0.033(4) 0.050(4) 0.008(3) 0.010(3) 0.000(3)
O25 0.029(3) 0.025(3) 0.036(4) 0.004(3) -0.002(3) 0.008(2)
O26 0.018(3) 0.038(3) 0.035(4) -0.003(3) 0.005(3) 0.009(2)
O27 0.02345(15) 0.02883(16) 0.02030(15) 0.00113(13) 0.00384(13) 0.00949(12)
O28 0.025(3) 0.013(3) 0.034(3) 0.008(2) -0.003(3) -0.002(2)
O29 0.022(3) 0.016(2) 0.021(3) 0.007(2) 0.001(2) 0.005(2)
O30 0.039(3) 0.038(3) 0.043(4) 0.015(3) 0.012(3) 0.020(3)
O31 0.030(3) 0.026(3) 0.054(5) -0.001(3) 0.002(3) 0.006(3)
O32 0.032(3) 0.015(2) 0.034(3) -0.011(2) -0.010(3) 0.0202(18)
O33 0.031(3) 0.025(3) 0.048(4) 0.009(3) 0.008(3) 0.009(3)
O34 0.037(3) 0.016(3) 0.026(3) 0.006(2) 0.009(3) -0.002(3)
O35 0.045(4) 0.025(3) 0.032(3) 0.010(3) -0.009(3) -0.005(3)
O36 0.015(2) 0.036(3) 0.034(3) 0.013(3) 0.007(2) 0.014(2)
O37 0.024(3) 0.022(3) 0.031(3) 0.004(2) 0.009(2) 0.008(2)
O38 0.037(3) 0.032(3) 0.009(3) -0.008(2) -0.002(3) 0.001(3)
O39 0.035(3) 0.028(3) 0.025(3) 0.008(2) 0.015(2) 0.014(2)
O40 0.014(3) 0.025(3) 0.053(4) 0.006(3) 0.003(3) 0.007(2)
O41 0.032(3) 0.022(2) 0.043(4) 0.009(2) 0.001(3) 0.0255(18)
O42 0.040(3) 0.040(3) 0.004(2) 0.001(2) -0.005(2) 0.021(2)
O43 0.016(3) 0.046(4) 0.020(3) 0.001(3) -0.004(2) -0.001(3)
O44 0.019(3) 0.022(3) 0.033(3) -0.009(3) -0.018(2) 0.008(2)
O45 0.028(3) 0.030(3) 0.028(3) 0.013(2) 0.004(3) 0.012(2)
O46 0.034(3) 0.059(4) 0.043(4) 0.001(4) -0.014(3) 0.022(3)
O47 0.056(4) 0.046(3) 0.061(5) 0.005(4) -0.004(4) 0.038(3)
O48 0.017(3) 0.047(4) 0.031(3) 0.010(3) 0.001(3) 0.011(2)
O49 0.044(4) 0.042(4) 0.027(3) 0.009(3) 0.002(3) -0.001(4)
O50 0.028(3) 0.025(3) 0.021(3) 0.001(3) -0.003(3) -0.002(3)
O51 0.039(3) 0.028(3) 0.043(4) 0.010(3) 0.013(3) 0.021(2)
O52 0.024(3) 0.027(3) 0.019(3) 0.005(2) 0.000(2) 0.011(2)
O53 0.046(3) 0.060(4) 0.011(3) 0.006(3) 0.008(3) 0.027(3)
O54 0.035(3) 0.028(3) 0.024(3) 0.006(2) 0.013(2) 0.013(2)
O55 0.049(4) 0.053(4) 0.048(5) 0.002(4) 0.015(4) 0.024(3)
O56 0.018(3) 0.043(4) 0.040(4) 0.000(3) 0.001(3) 0.000(3)
O57 0.051(4) 0.038(4) 0.043(4) 0.021(3) 0.007(4) 0.011(3)
O58 0.061(4) 0.052(4) 0.029(4) -0.003(3) 0.000(3) 0.038(3)
O59 0.045(4) 0.027(3) 0.027(3) 0.008(3) -0.001(3) 0.012(3)
O60 0.058(5) 0.030(4) 0.028(4) -0.003(3) 0.010(4) -0.011(4)
O61 0.026(3) 0.019(3) 0.019(3) -0.010(2) -0.009(2) 0.009(2)
O62 0.035(3) 0.034(3) 0.041(4) 0.004(3) -0.006(3) 0.012(3)
O63 0.025(3) 0.022(3) 0.016(3) -0.002(2) -0.008(2) 0.011(2)
O64 0.033(3) 0.045(4) 0.014(3) -0.007(3) -0.001(3) 0.012(3)
O65 0.025(3) 0.035(3) 0.039(4) 0.001(3) 0.008(3) 0.009(3)
O66 0.043(3) 0.032(3) 0.022(3) -0.005(3) -0.009(3) 0.020(2)
K1 0.0802(19) 0.078(2) 0.0551(18) -0.0079(16) 0.0082(16) 0.0331(15)
K2 0.052(3) 0.098(4) 0.059(3) -0.005(3) -0.001(3) 0.047(2)
K3 0.0432(11) 0.0444(12) 0.0433(13) -0.0017(11) 0.0009(10) 0.0199(9)
K4 0.069(2) 0.052(2) 0.0438(19) 0.0017(18) 0.0205(18) 0.005(2)
K5 0.0435(11) 0.0535(13) 0.0297(11) -0.0015(10) 0.0018(9) 0.0204(9)
K6 0.0568(15) 0.0396(12) 0.0503(14) 0.0125(11) 0.0023(12) 0.0142(11)
K7 0.0474(14) 0.0541(16) 0.0679(18) 0.0070(15) 0.0104(14) 0.0093(13)
K8 0.0619(19) 0.0514(17) 0.0569(17) 0.0069(14) -0.0078(15) -0.0047(15)
K9 0.0703(18) 0.0545(17) 0.0531(15) -0.0037(14) 0.0260(14) 0.0037(15)
K10 0.0325(12) 0.0470(15) 0.122(3) -0.0235(18) -0.0069(16) 0.0100(11)
K11 0.070(2) 0.060(2) 0.082(2) -0.0032(18) 0.0190(18) 0.0096(16)
K12 0.093(3) 0.073(2) 0.127(4) 0.015(2) -0.025(3) 0.028(2)
K13 0.067(2) 0.117(3) 0.082(3) 0.021(2) 0.018(2) -0.014(2)
K14 0.198(6) 0.085(3) 0.062(2) -0.006(2) 0.030(3) 0.010(4)
K15 0.094(2) 0.233(4) 0.125(3) 0.092(3) 0.052(2) 0.099(2)
K16 0.113(9) 0.083(8) 0.57(4) -0.024(15) 0.088(15) 0.005(7)
K17 0.280(12) 0.138(7) 0.071(5) -0.041(5) 0.059(7) -0.140(7)
K18 0.229(12) 0.062(5) 0.107(7) -0.021(5) 0.067(7) -0.003(7)
K19 0.234(15) 0.175(8) 0.301(15) 0.146(8) -0.031(12) 0.070(9)
O1W 0.043(3) 0.020(3) 0.061(5) -0.024(3) -0.029(3) 0.018(2)
O2W 0.107(7) 0.023(4) 0.010(3) 0.005(3) 0.011(4) -0.020(4)
O3W 0.091(8) 0.070(7) 0.087(8) -0.001(7) 0.017(7) 0.005(7)
O4W 0.066(5) 0.062(5) 0.037(4) 0.016(3) 0.015(4) 0.016(4)
O5W 0.098(6) 0.070(5) 0.123(8) 0.047(5) 0.058(6) 0.055(4)
O6W 0.084(6) 0.095(7) 0.066(6) -0.019(6) -0.041(5) 0.037(5)
O7W 0.079(7) 0.082(7) 0.056(5) 0.029(5) 0.014(5) 0.009(6)
O8W 0.103(6) 0.167(9) 0.100(10) 0.012(8) 0.003(7) 0.098(5)
O9W 0.026(6) 0.109(14) 0.089(13) -0.030(12) -0.045(8) 0.029(8)
O10W 0.059(9) 0.052(8) 0.103(13) 0.047(8) 0.032(9) 0.028(7)
O11W 0.21(2) 0.099(16) 0.054(9) -0.036(10) 0.071(11) 0.032(15)
O13W 0.084(9) 0.140(18) 0.232(18) 0.114(15) 0.132(9) 0.054(11)
O14W 0.075(14) 0.27(2) 0.071(9) 0.126(10) 0.032(9) 0.039(16)
O16W 0.149(17) 0.022(8) 0.053(9) 0.009(7) -0.070(10) -0.036(10)
O17W 0.27(3) 0.30(2) 0.155(16) -0.127(15) 0.015(18) 0.07(2)
O18W 0.047(4) 0.059(4) 0.051(4) 0.013(3) -0.017(3) 0.019(3)
O19W 0.066(5) 0.062(5) 0.037(4) 0.016(3) 0.015(4) 0.016(4)
O20W 0.047(4) 0.059(4) 0.051(4) 0.013(3) -0.017(3) 0.019(3)
O21W 0.35(3) 0.50(4) 0.46(3) 0.32(3) 0.30(2) 0.20(3)
O22W 0.47(3) 0.102(7) 0.147(12) 0.084(7) 0.076(17) 0.143(11)
O24W 0.19(2) 0.068(11) 0.028(8) 0.023(8) 0.024(11) 0.057(12)
O25W 0.056(13) 0.31(3) 0.102(16) 0.118(18) 0.022(13) 0.050(18)
O27W 0.22(3) 0.24(3) 0.36(7) 0.05(4) -0.06(4) 0.163(19)
O28W 0.097(9) 0.29(2) 0.143(12) 0.067(14) 0.075(8) 0.043(13)

loop_
_atom_type_symbol
_atom_type_description
_atom_type_scat_dispersion_real
_atom_type_scat_dispersion_imag
_atom_type_scat_source
O O 0.0106 0.0060 'International Tables Vol C Tables 4.2.6.8 and 6.1.1.4'
Si Si 0.0817 0.0704 'International Tables Vol C Tables 4.2.6.8 and 6.1.1.4'
K K 0.2009 0.2494 'International Tables Vol C Tables 4.2.6.8 and 6.1.1.4'
W W -0.8490 6.8722 'International Tables Vol C Tables 4.2.6.8 and 6.1.1.4'

loop_
_geom_angle_atom_site_label_1
_geom_angle_atom_site_label_2
_geom_angle_atom_site_label_3
_geom_angle
_geom_angle_site_symmetry_1
_geom_angle_site_symmetry_3
_geom_angle_publ_flag
O1 W1 O2 105.1(4) . . ?
O1 W1 O4 100.2(3) . . ?
O2 W1 O4 92.9(3) . . ?
O1 W1 O3 99.2(3) . . ?
O2 W1 O3 154.8(3) . . ?
O4 W1 O3 89.3(3) . . ?
O1 W1 O5 99.3(3) . . ?
O2 W1 O5 86.1(3) . . ?
O4 W1 O5 160.0(3) . . ?
O3 W1 O5 83.5(3) . . ?
O1 W1 O6 170.4(3) . . ?
O2 W1 O6 83.7(3) . . ?
O4 W1 O6 75.2(3) . . ?
O3 W1 O6 72.6(2) . . ?
O5 W1 O6 84.8(3) . . ?
O1 W1 K3 88.5(3) . . ?
O2 W1 K3 47.0(2) . . ?
O4 W1 K3 52.4(2) . . ?
O3 W1 K3 141.68(16) . . ?
O5 W1 K3 132.5(2) . . ?
O6 W1 K3 95.05(18) . . ?
O1 W1 K6 49.0(2) . 1_665 ?
O2 W1 K6 96.4(2) . 1_665 ?
O4 W1 K6 149.2(2) . 1_665 ?
O3 W1 K6 94.47(18) . 1_665 ?
O5 W1 K6 50.4(2) . 1_665 ?
O6 W1 K6 134.91(16) . 1_665 ?
K3 W1 K6 117.78(7) . 1_665 ?
O1 W1 K16 67.1(4) . 2_777 ?
O2 W1 K16 117.9(4) . 2_777 ?
O4 W1 K16 37.8(4) . 2_777 ?
O3 W1 K16 77.7(3) . 2_777 ?
O5 W1 K16 154.3(4) . 2_777 ?
O6 W1 K16 105.7(4) . 2_777 ?
K3 W1 K16 70.9(3) . 2_777 ?
K6 W1 K16 113.6(4) 1_665 2_777 ?
O7 W2 O8 103.2(3) . . ?
O7 W2 O10 100.7(3) . . ?
O8 W2 O10 94.3(3) . . ?
O7 W2 O9 99.5(3) . . ?
O8 W2 O9 86.3(3) . . ?
O10 W2 O9 159.1(3) . . ?
O7 W2 O3 99.0(3) . . ?
O8 W2 O3 157.1(3) . . ?
O10 W2 O3 87.2(3) . . ?
O9 W2 O3 84.3(3) . . ?
O7 W2 O6 170.6(3) . . ?
O8 W2 O6 85.5(3) . . ?
O10 W2 O6 74.7(2) . . ?
O9 W2 O6 84.5(3) . . ?
O3 W2 O6 72.8(3) . . ?
O7 W2 K10 53.4(3) . 2_877 ?
O8 W2 K10 50.4(2) . 2_877 ?
O10 W2 K10 95.7(2) . 2_877 ?
O9 W2 K10 100.7(2) . 2_877 ?
O3 W2 K10 152.29(18) . 2_877 ?
O6 W2 K10 134.57(19) . 2_877 ?
O7 W2 K7 49.9(2) . 1_665 ?
O8 W2 K7 96.1(2) . 1_665 ?
O10 W2 K7 150.44(19) . 1_665 ?
O9 W2 K7 49.6(2) . 1_665 ?
O3 W2 K7 93.69(19) . 1_665 ?
O6 W2 K7 133.59(16) . 1_665 ?
K10 W2 K7 70.53(9) 2_877 1_665 ?
O12 W3 O11 103.4(3) . . ?
O12 W3 O13 101.4(3) . . ?
O11 W3 O13 94.7(3) . . ?
O12 W3 O10 98.3(3) . . ?
O11 W3 O10 89.5(3) . . ?
O13 W3 O10 158.2(3) . . ?
O12 W3 O4 98.0(3) . . ?
O11 W3 O4 157.2(3) . . ?
O13 W3 O4 88.5(3) . . ?
O10 W3 O4 79.7(3) . . ?
O12 W3 O6 167.1(3) . . ?
O11 W3 O6 85.1(3) . . ?
O13 W3 O6 87.3(3) . . ?
O10 W3 O6 71.8(2) . . ?
O4 W3 O6 72.5(3) . . ?
O12 W3 K3 51.9(2) . 2_777 ?
O11 W3 K3 97.9(2) . 2_777 ?
O13 W3 K3 50.1(2) . 2_777 ?
O10 W3 K3 150.20(19) . 2_777 ?
O4 W3 K3 101.4(2) . 2_777 ?
O6 W3 K3 137.38(17) . 2_777 ?
O12 W3 K3 88.0(3) . . ?
O11 W3 K3 137.3(2) . . ?
O13 W3 K3 42.7(2) . . ?
O10 W3 K3 129.9(2) . . ?
O4 W3 K3 50.3(2) . . ?
O6 W3 K3 92.2(2) . . ?
K3 W3 K3 57.37(8) 2_777 . ?
O12 W3 K8 54.4(3) . 2_877 ?
O11 W3 K8 49.0(2) . 2_877 ?
O13 W3 K8 102.9(2) . 2_877 ?
O10 W3 K8 96.0(2) . 2_877 ?
O4 W3 K8 151.48(19) . 2_877 ?
O6 W3 K8 133.2(2) . 2_877 ?
K3 W3 K8 68.72(8) 2_777 2_877 ?
K3 W3 K8 126.03(7) . 2_877 ?
O15 W4 O16 102.7(3) . . ?
O15 W4 O17 97.0(4) . . ?
O16 W4 O17 95.6(4) . . ?
O15 W4 O14 99.0(4) . . ?
O16 W4 O14 96.0(4) . . ?
O17 W4 O14 157.6(3) . . ?
O15 W4 O11 88.9(3) . . ?
O16 W4 O11 168.3(3) . . ?
O17 W4 O11 82.4(3) . . ?
O14 W4 O11 82.4(3) . . ?
O15 W4 O18 167.2(3) . . ?
O16 W4 O18 88.4(3) . . ?
O17 W4 O18 75.3(3) . . ?
O14 W4 O18 86.0(3) . . ?
O11 W4 O18 80.0(2) . . ?
O15 W4 K12 53.6(3) . 2_767 ?
O16 W4 K12 58.1(3) . 2_767 ?
O17 W4 K12 74.2(2) . 2_767 ?
O14 W4 K12 128.1(2) . 2_767 ?
O11 W4 K12 131.34(19) . 2_767 ?
O18 W4 K12 131.3(2) . 2_767 ?
O15 W4 K12 100.0(3) . . ?
O16 W4 K12 42.9(3) . . ?
O17 W4 K12 137.6(2) . . ?
O14 W4 K12 53.8(2) . . ?
O11 W4 K12 136.1(2) . . ?
O18 W4 K12 92.51(17) . . ?
K12 W4 K12 85.39(12) 2_767 . ?
O15 W4 K8 38.2(2) . 2_877 ?
O16 W4 K8 140.3(2) . 2_877 ?
O17 W4 K8 85.7(2) . 2_877 ?
O14 W4 K8 97.4(2) . 2_877 ?
O11 W4 K8 51.21(17) . 2_877 ?
O18 W4 K8 129.67(15) . 2_877 ?
K12 W4 K8 84.49(9) 2_767 2_877 ?
K12 W4 K8 129.52(10) . 2_877 ?
O15 W4 K9 34.0(3) . . ?
O16 W4 K9 83.7(3) . . ?
O17 W4 K9 127.2(2) . . ?
O14 W4 K9 73.2(2) . . ?
O11 W4 K9 106.76(18) . . ?
O18 W4 K9 156.74(17) . . ?
K12 W4 K9 60.75(11) 2_767 . ?
K12 W4 K9 66.97(10) . . ?
K8 W4 K9 64.99(7) 2_877 . ?
O19 W5 O20 102.3(4) . . ?
O19 W5 O21 102.4(3) . . ?
O20 W5 O21 92.8(3) . . ?
O19 W5 O17 99.1(3) . . ?
O20 W5 O17 95.9(3) . . ?
O21 W5 O17 154.5(3) . . ?
O19 W5 O8 91.0(3) . . ?
O20 W5 O8 166.4(4) . . ?
O21 W5 O8 81.6(3) . . ?
O17 W5 O8 84.5(3) . . ?
O19 W5 O18 168.5(3) . . ?
O20 W5 O18 88.1(3) . . ?
O21 W5 O18 81.8(3) . . ?
O17 W5 O18 74.6(3) . . ?
O8 W5 O18 79.0(2) . . ?
O19 W5 K10 42.9(3) . 2_877 ?
O20 W5 K10 145.0(3) . 2_877 ?
O21 W5 K10 98.3(2) . 2_877 ?
O17 W5 K10 88.2(2) . 2_877 ?
O8 W5 K10 48.5(2) . 2_877 ?
O18 W5 K10 126.32(16) . 2_877 ?
O23 W6 O22 103.1(3) . . ?
O23 W6 O14 101.3(4) . . ?
O22 W6 O14 96.0(3) . . ?
O23 W6 O24 95.4(4) . . ?
O22 W6 O24 96.6(3) . . ?
O14 W6 O24 156.2(3) . . ?
O23 W6 O13 85.5(3) . . ?
O22 W6 O13 171.3(3) . . ?
O14 W6 O13 83.5(3) . . ?
O24 W6 O13 81.1(3) . . ?
O23 W6 O25 165.0(3) . . ?
O22 W6 O25 89.6(3) . . ?
O14 W6 O25 85.0(3) . . ?
O24 W6 O25 75.0(3) . . ?
O13 W6 O25 81.6(2) . . ?
O23 W6 K12 103.4(3) . . ?
O22 W6 K12 45.3(3) . . ?
O14 W6 K12 51.1(2) . . ?
O24 W6 K12 140.2(2) . . ?
O13 W6 K12 134.6(2) . . ?
O25 W6 K12 91.2(2) . . ?
O23 W6 K10 68.5(3) . 2_777 ?
O22 W6 K10 69.6(3) . 2_777 ?
O14 W6 K10 158.8(2) . 2_777 ?
O24 W6 K10 44.7(2) . 2_777 ?
O13 W6 K10 113.1(2) . 2_777 ?
O25 W6 K10 109.6(2) . 2_777 ?
K12 W6 K10 111.58(9) . 2_777 ?
O23 W6 K3 38.3(3) . 2_777 ?
O22 W6 K3 141.0(2) . 2_777 ?
O14 W6 K3 89.8(2) . 2_777 ?
O24 W6 K3 93.0(2) . 2_777 ?
O13 W6 K3 47.7(2) . 2_777 ?
O25 W6 K3 129.29(16) . 2_777 ?
K12 W6 K3 123.15(9) . 2_777 ?
K10 W6 K3 92.18(7) 2_777 2_777 ?
O23 W6 K3 75.7(3) . . ?
O22 W6 K3 135.8(3) . . ?
O14 W6 K3 127.9(2) . . ?
O24 W6 K3 41.14(19) . . ?
O13 W6 K3 44.5(2) . . ?
O25 W6 K3 89.59(19) . . ?
K12 W6 K3 178.61(9) . . ?
K10 W6 K3 69.14(6) 2_777 . ?
K3 W6 K3 55.50(7) 2_777 . ?
O26 W7 O21 101.2(4) . . ?
O26 W7 O28 98.1(3) . . ?
O21 W7 O28 160.6(3) . . ?
O26 W7 O9 98.0(3) . . ?
O21 W7 O9 88.7(3) . . ?
O28 W7 O9 91.3(3) . . ?
O26 W7 O27 96.2(3) . . ?
O21 W7 O27 87.8(3) . . ?
O28 W7 O27 87.5(3) . . ?
O9 W7 O27 165.8(3) . . ?
O26 W7 O29 172.9(3) . . ?
O21 W7 O29 85.7(3) . . ?
O28 W7 O29 74.9(3) . . ?
O9 W7 O29 83.7(3) . . ?
O27 W7 O29 82.4(2) . . ?
O26 W7 K7 47.5(2) . 1_665 ?
O21 W7 K7 98.2(2) . 1_665 ?
O28 W7 K7 96.70(19) . 1_665 ?
O9 W7 K7 50.5(2) . 1_665 ?
O27 W7 K7 143.7(2) . 1_665 ?
O29 W7 K7 133.57(15) . 1_665 ?
O30 W8 O31 102.5(4) . . ?
O30 W8 O24 97.1(4) . . ?
O31 W8 O24 97.0(3) . . ?
O30 W8 O32 100.6(3) . . ?
O31 W8 O32 93.1(3) . . ?
O24 W8 O32 157.2(3) . . ?
O30 W8 O2 91.0(3) . . ?
O31 W8 O2 166.1(4) . . ?
O24 W8 O2 84.4(3) . . ?
O32 W8 O2 81.1(2) . . ?
O30 W8 O25 168.5(3) . . ?
O31 W8 O25 86.8(3) . . ?
O24 W8 O25 74.7(3) . . ?
O32 W8 O25 85.5(3) . . ?
O2 W8 O25 80.2(3) . . ?
O30 W8 K1 134.3(2) . . ?
O31 W8 K1 47.3(3) . . ?
O24 W8 K1 117.2(2) . . ?
O32 W8 K1 57.52(18) . . ?
O2 W8 K1 120.0(2) . . ?
O25 W8 K1 57.22(18) . . ?
O30 W8 K3 76.8(2) . . ?
O31 W8 K3 138.9(3) . . ?
O24 W8 K3 43.7(2) . . ?
O32 W8 K3 127.83(16) . . ?
O2 W8 K3 47.4(2) . . ?
O25 W8 K3 91.77(17) . . ?
K1 W8 K3 148.95(8) . . ?
O30 W8 K10 72.7(3) . 2_777 ?
O31 W8 K10 71.8(3) . 2_777 ?
O24 W8 K10 40.4(2) . 2_777 ?
O32 W8 K10 161.11(17) . 2_777 ?
O2 W8 K10 116.1(2) . 2_777 ?
O25 W8 K10 104.4(2) . 2_777 ?
K1 W8 K10 114.22(8) . 2_777 ?
K3 W8 K10 68.78(6) . 2_777 ?
O33 W9 O32 102.4(3) . . ?
O33 W9 O5 96.1(3) . . ?
O32 W9 O5 89.5(3) . . ?
O33 W9 O28 99.6(3) . . ?
O32 W9 O28 157.6(3) . . ?
O5 W9 O28 92.5(3) . . ?
O33 W9 O34 96.7(3) . . ?
O32 W9 O34 86.4(3) . . ?
O5 W9 O34 167.1(3) . . ?
O28 W9 O34 86.8(3) . . ?
O33 W9 O29 173.4(3) . . ?
O32 W9 O29 84.2(3) . . ?
O5 W9 O29 84.6(3) . . ?
O28 W9 O29 73.8(3) . . ?
O34 W9 O29 82.8(2) . . ?
O33 W9 K1 128.7(2) . . ?
O32 W9 K1 54.77(19) . . ?
O5 W9 K1 124.9(3) . . ?
O28 W9 K1 107.1(2) . . ?
O34 W9 K1 43.8(2) . . ?
O29 W9 K1 54.77(15) . . ?
O33 W9 K6 46.7(2) . 1_665 ?
O32 W9 K6 97.54(19) . 1_665 ?
O5 W9 K6 49.4(3) . 1_665 ?
O28 W9 K6 100.66(19) . 1_665 ?
O34 W9 K6 143.2(2) . 1_665 ?
O29 W9 K6 133.87(14) . 1_665 ?
K1 W9 K6 152.08(9) . 1_665 ?
O35 W10 O36 101.5(4) . . ?
O35 W10 O34 98.2(3) . . ?
O36 W10 O34 91.4(3) . . ?
O35 W10 O37 99.2(4) . . ?
O36 W10 O37 158.6(3) . . ?
O34 W10 O37 90.8(3) . . ?
O35 W10 O38 95.5(3) . . ?
O36 W10 O38 85.2(3) . . ?
O34 W10 O38 166.3(3) . . ?
O37 W10 O38 87.7(3) . . ?
O35 W10 O39 173.5(4) . . ?
O36 W10 O39 84.5(3) . . ?
O34 W10 O39 83.8(3) . . ?
O37 W10 O39 74.6(3) . . ?
O38 W10 O39 82.6(3) . . ?
O35 W10 K1 131.8(3) . . ?
O36 W10 K1 59.3(2) . . ?
O34 W10 K1 45.1(2) . . ?
O37 W10 K1 109.2(2) . . ?
O38 W10 K1 123.0(2) . . ?
O39 W10 K1 53.40(19) . . ?
O35 W10 K4 82.1(3) . . ?
O36 W10 K4 129.85(19) . . ?
O34 W10 K4 138.1(2) . . ?
O37 W10 K4 48.54(19) . . ?
O38 W10 K4 44.9(2) . . ?
O39 W10 K4 92.28(18) . . ?
K1 W10 K4 145.33(7) . . ?
O40 W11 O41 102.2(3) . . ?
O40 W11 O27 97.6(3) . . ?
O41 W11 O27 91.1(3) . . ?
O40 W11 O37 98.9(3) . . ?
O41 W11 O37 158.6(3) . . ?
O27 W11 O37 89.5(3) . . ?
O40 W11 O42 94.5(3) . . ?
O41 W11 O42 87.4(3) . . ?
O27 W11 O42 167.8(3) . . ?
O37 W11 O42 87.6(3) . . ?
O40 W11 O39 171.4(3) . . ?
O41 W11 O39 86.1(3) . . ?
O27 W11 O39 84.2(2) . . ?
O37 W11 O39 72.6(3) . . ?
O42 W11 O39 83.6(3) . . ?
O40 W11 K15 53.6(3) . 1_655 ?
O41 W11 K15 56.6(2) . 1_655 ?
O27 W11 K15 121.3(2) . 1_655 ?
O37 W11 K15 138.5(2) . 1_655 ?
O42 W11 K15 67.4(2) . 1_655 ?
O39 W11 K15 132.16(19) . 1_655 ?
O40 W11 K4 81.0(3) . . ?
O41 W11 K4 131.20(19) . . ?
O27 W11 K4 137.3(2) . . ?
O37 W11 K4 49.36(19) . . ?
O42 W11 K4 44.11(19) . . ?
O39 W11 K4 91.95(16) . . ?
K15 W11 K4 92.25(8) 1_655 . ?
O47 W12 O46 101.4(4) . . ?
O47 W12 O43 97.9(3) . . ?
O46 W12 O43 98.1(3) . . ?
O47 W12 O36 100.7(3) . . ?
O46 W12 O36 92.2(3) . . ?
O43 W12 O36 156.5(3) . . ?
O47 W12 O44 89.1(4) . . ?
O46 W12 O44 168.4(3) . . ?
O43 W12 O44 85.2(3) . . ?
O36 W12 O44 80.9(3) . . ?
O47 W12 O45 167.3(3) . . ?
O46 W12 O45 90.0(4) . . ?
O43 W12 O45 74.6(3) . . ?
O36 W12 O45 84.4(3) . . ?
O44 W12 O45 80.1(3) . . ?
O47 W12 K1 137.6(3) . . ?
O46 W12 K1 50.5(3) . . ?
O43 W12 K1 115.2(2) . . ?
O36 W12 K1 57.2(2) . . ?
O44 W12 K1 118.02(18) . . ?
O45 W12 K1 54.76(16) . . ?
O47 W12 K2 40.4(3) . 2_666 ?
O46 W12 K2 141.4(3) . 2_666 ?
O43 W12 K2 93.9(2) . 2_666 ?
O36 W12 K2 91.0(2) . 2_666 ?
O44 W12 K2 48.8(2) . 2_666 ?
O45 W12 K2 128.7(2) . 2_666 ?
K1 W12 K2 148.20(10) . 2_666 ?
O47 W12 K15 62.9(3) . . ?
O46 W12 K15 100.1(3) . . ?
O43 W12 K15 35.3(3) . . ?
O36 W12 K15 161.0(2) . . ?
O44 W12 K15 89.06(18) . . ?
O45 W12 K15 109.78(18) . . ?
K1 W12 K15 141.32(10) . . ?
K2 W12 K15 70.39(12) 2_666 . ?
O47 W12 K2 42.3(3) . . ?
O46 W12 K2 137.0(3) . . ?
O43 W12 K2 107.6(2) . . ?
O36 W12 K2 77.7(2) . . ?
O44 W12 K2 50.8(2) . . ?
O45 W12 K2 129.5(2) . . ?
K1 W12 K2 134.75(10) . . ?
K2 W12 K2 13.81(17) 2_666 . ?
K15 W12 K2 83.49(11) . . ?
O48 W13 O49 101.3(4) . . ?
O48 W13 O50 99.4(3) . . ?
O49 W13 O50 96.8(3) . . ?
O48 W13 O41 101.0(3) . . ?
O49 W13 O41 92.0(3) . . ?
O50 W13 O41 155.7(3) . . ?
O48 W13 O51 90.1(3) . . ?
O49 W13 O51 167.5(4) . . ?
O50 W13 O51 86.0(3) . . ?
O41 W13 O51 80.8(3) . . ?
O48 W13 O52 168.5(2) . . ?
O49 W13 O52 88.8(4) . . ?
O50 W13 O52 73.9(3) . . ?
O41 W13 O52 83.7(2) . . ?
O51 W13 O52 80.3(3) . . ?
O48 W13 K15 48.2(3) . 1_655 ?
O49 W13 K15 119.9(3) . 1_655 ?
O50 W13 K15 132.8(2) . 1_655 ?
O41 W13 K15 57.9(2) . 1_655 ?
O51 W13 K15 64.6(2) . 1_655 ?
O52 W13 K15 130.25(19) . 1_655 ?
O48 W13 K13 42.5(2) . . ?
O49 W13 K13 59.3(3) . . ?
O50 W13 K13 108.5(2) . . ?
O41 W13 K13 95.5(2) . . ?
O51 W13 K13 131.2(2) . . ?
O52 W13 K13 148.14(17) . . ?
K15 W13 K13 72.43(11) 1_655 . ?
O55 W14 O53 99.9(4) . . ?
O55 W14 O54 100.3(4) . . ?
O53 W14 O54 95.2(3) . . ?
O55 W14 O43 98.0(4) . . ?
O53 W14 O43 96.3(3) . . ?
O54 W14 O43 156.4(3) . . ?
O55 W14 O56 90.9(3) . . ?
O53 W14 O56 169.2(3) . . ?
O54 W14 O56 81.6(3) . . ?
O43 W14 O56 83.4(3) . . ?
O55 W14 O45 168.3(3) . . ?
O53 W14 O45 89.3(3) . . ?
O54 W14 O45 86.0(3) . . ?
O43 W14 O45 73.6(3) . . ?
O56 W14 O45 80.3(2) . . ?
O55 W14 K13 52.2(3) . 1_455 ?
O53 W14 K13 48.9(2) . 1_455 ?
O54 W14 K13 111.3(2) . 1_455 ?
O43 W14 K13 91.8(2) . 1_455 ?
O56 W14 K13 141.79(18) . 1_455 ?
O45 W14 K13 134.5(2) . 1_455 ?
O57 W15 O58 101.7(4) . . ?
O57 W15 O54 98.8(4) . . ?
O58 W15 O54 97.2(4) . . ?
O57 W15 O50 96.3(4) . . ?
O58 W15 O50 95.7(3) . . ?
O54 W15 O50 157.6(3) . . ?
O57 W15 O59 89.2(3) . . ?
O58 W15 O59 168.9(3) . . ?
O54 W15 O59 82.9(3) . . ?
O50 W15 O59 80.9(3) . . ?
O57 W15 O52 166.5(3) . . ?
O58 W15 O52 89.4(3) . . ?
O54 W15 O52 87.2(3) . . ?
O50 W15 O52 74.7(3) . . ?
O59 W15 O52 79.6(2) . . ?
O57 W15 K8 59.4(3) . 1_445 ?
O58 W15 K8 43.3(3) . 1_445 ?
O54 W15 K8 94.3(2) . 1_445 ?
O50 W15 K8 107.6(2) . 1_445 ?
O59 W15 K8 147.74(18) . 1_445 ?
O52 W15 K8 132.57(15) . 1_445 ?
O60 W16 O56 102.4(4) . . ?
O60 W16 O59 102.4(4) . . ?
O56 W16 O59 93.3(4) . . ?
O60 W16 O61 97.4(4) . . ?
O56 W16 O61 159.6(3) . . ?
O59 W16 O61 87.0(3) . . ?
O60 W16 O62 97.4(3) . . ?
O56 W16 O62 90.0(4) . . ?
O59 W16 O62 158.7(3) . . ?
O61 W16 O62 82.7(3) . . ?
O60 W16 O63 166.9(3) . . ?
O56 W16 O63 87.2(3) . . ?
O59 W16 O63 85.7(2) . . ?
O61 W16 O63 72.5(2) . . ?
O62 W16 O63 73.4(2) . . ?
O60 W16 K17 62.6(3) . 2_656 ?
O56 W16 K17 136.9(4) . 2_656 ?
O59 W16 K17 128.4(4) . 2_656 ?
O61 W16 K17 51.0(3) . 2_656 ?
O62 W16 K17 55.8(3) . 2_656 ?
O63 W16 K17 104.3(2) . 2_656 ?
O60 W16 K19 78.4(4) . . ?
O56 W16 K19 140.9(4) . . ?
O59 W16 K19 49.6(4) . . ?
O61 W16 K19 48.5(3) . . ?
O62 W16 K19 129.0(4) . . ?
O63 W16 K19 99.9(3) . . ?
K17 W16 K19 78.8(4) 2_656 . ?
O64 W17 O51 102.2(4) . . ?
O64 W17 O61 99.5(3) . . ?
O51 W17 O61 92.2(3) . . ?
O64 W17 O42 101.3(3) . . ?
O51 W17 O42 89.3(3) . . ?
O61 W17 O42 158.4(3) . . ?
O64 W17 O65 99.2(3) . . ?
O51 W17 O65 158.4(3) . . ?
O61 W17 O65 87.0(3) . . ?
O42 W17 O65 83.7(3) . . ?
O64 W17 O63 169.6(2) . . ?
O51 W17 O63 85.9(3) . . ?
O61 W17 O63 73.4(2) . . ?
O42 W17 O63 85.2(3) . . ?
O65 W17 O63 73.2(3) . . ?
O64 W17 K4 85.1(3) . . ?
O51 W17 K4 134.14(19) . . ?
O61 W17 K4 131.7(2) . . ?
O42 W17 K4 45.17(17) . . ?
O65 W17 K4 45.10(18) . . ?
O63 W17 K4 94.02(15) . . ?
O64 W17 K19 82.2(4) . . ?
O51 W17 K19 55.1(3) . . ?
O61 W17 K19 45.9(3) . . ?
O42 W17 K19 143.8(3) . . ?
O65 W17 K19 131.8(3) . . ?
O63 W17 K19 97.5(4) . . ?
K4 W17 K19 166.0(3) . . ?
O64 W17 K15 63.8(2) . 1_655 ?
O51 W17 K15 56.8(2) . 1_655 ?
O61 W17 K15 136.3(2) . 1_655 ?
O42 W17 K15 60.5(2) . 1_655 ?
O65 W17 K15 133.4(2) . 1_655 ?
O63 W17 K15 126.59(16) . 1_655 ?
K4 W17 K15 88.88(9) . 1_655 ?
K19 W17 K15 90.7(3) . 1_655 ?
O66 W18 O44 102.8(3) . . ?
O66 W18 O38 100.4(3) . . ?
O44 W18 O38 87.8(3) . . ?
O66 W18 O62 98.5(3) . . ?
O44 W18 O62 91.1(3) . . ?
O38 W18 O62 160.8(3) . . ?
O66 W18 O65 97.7(4) . . ?
O44 W18 O65 159.4(3) . . ?
O38 W18 O65 87.0(3) . . ?
O62 W18 O65 87.3(3) . . ?
O66 W18 O63 168.7(3) . . ?
O44 W18 O63 86.2(3) . . ?
O38 W18 O63 86.4(2) . . ?
O62 W18 O63 74.4(3) . . ?
O65 W18 O63 73.6(3) . . ?
O66 W18 K2 47.9(3) . . ?
O44 W18 K2 58.0(3) . . ?
O38 W18 K2 82.5(3) . . ?
O62 W18 K2 113.1(3) . . ?
O65 W18 K2 140.6(3) . . ?
O63 W18 K2 142.8(2) . . ?
O66 W18 K2 50.3(3) . 2_666 ?
O44 W18 K2 52.5(2) . 2_666 ?
O38 W18 K2 96.0(3) . 2_666 ?
O62 W18 K2 98.6(3) . 2_666 ?
O65 W18 K2 147.9(3) . 2_666 ?
O63 W18 K2 138.4(2) . 2_666 ?
K2 W18 K2 14.79(19) . 2_666 ?
O66 W18 K4 83.2(2) . . ?
O44 W18 K4 135.00(17) . . ?
O38 W18 K4 47.6(2) . . ?
O62 W18 K4 132.6(3) . . ?
O65 W18 K4 46.0(2) . . ?
O63 W18 K4 95.13(15) . . ?
K2 W18 K4 102.98(10) . . ?
K2 W18 K4 116.90(11) 2_666 . ?
O25 Si1 O29 110.8(4) . . ?
O25 Si1 O18 112.6(4) . . ?
O29 Si1 O18 109.1(4) . . ?
O25 Si1 O6 108.5(4) . . ?
O29 Si1 O6 106.5(3) . . ?
O18 Si1 O6 109.1(3) . . ?
O25 Si1 K1 60.5(2) . . ?
O29 Si1 K1 59.9(2) . . ?
O18 Si1 K1 99.9(2) . . ?
O6 Si1 K1 150.9(3) . . ?
O52 Si2 O39 113.0(3) . . ?
O52 Si2 O45 111.7(4) . . ?
O39 Si2 O45 109.4(4) . . ?
O52 Si2 O63 107.3(4) . . ?
O39 Si2 O63 107.8(3) . . ?
O45 Si2 O63 107.4(3) . . ?
O52 Si2 K1 98.7(2) . . ?
O39 Si2 K1 58.7(3) . . ?
O45 Si2 K1 62.9(2) . . ?
O63 Si2 K1 154.0(3) . . ?
W1 O1 K13 162.6(4) . 1_565 ?
W1 O1 K6 104.6(3) . 1_665 ?
K13 O1 K6 84.6(2) 1_565 1_665 ?
W1 O2 W8 154.1(4) . . ?
W1 O2 K3 105.1(3) . . ?
W8 O2 K3 99.3(3) . . ?
W2 O3 W1 120.6(3) . . ?
W1 O4 W3 118.4(3) . . ?
W1 O4 K16 118.1(7) . 2_777 ?
W3 O4 K16 115.6(6) . 2_777 ?
W1 O4 K3 97.7(3) . . ?
W3 O4 K3 98.1(3) . . ?
K16 O4 K3 102.5(5) 2_777 . ?
W9 O5 W1 147.2(4) . . ?
W9 O5 K6 101.5(3) . 1_665 ?
W1 O5 K6 98.1(3) . 1_665 ?
Si1 O6 W2 122.9(4) . . ?
Si1 O6 W3 120.6(3) . . ?
W2 O6 W3 93.5(2) . . ?
Si1 O6 W1 124.5(4) . . ?
W2 O6 W1 93.7(2) . . ?
W3 O6 W1 93.6(3) . . ?
W2 O7 K8 133.3(4) . . ?
W2 O7 K10 99.1(3) . 2_877 ?
K8 O7 K10 109.6(2) . 2_877 ?
W2 O7 K7 104.1(2) . 1_665 ?
K8 O7 K7 110.5(2) . 1_665 ?
K10 O7 K7 92.3(2) 2_877 1_665 ?
W2 O8 W5 153.5(3) . . ?
W2 O8 K10 100.8(2) . 2_877 ?
W5 O8 K10 97.9(3) . 2_877 ?
W2 O9 W7 148.0(4) . . ?
W2 O9 K7 100.8(2) . 1_665 ?
W7 O9 K7 99.2(3) . 1_665 ?
W2 O10 W3 119.2(3) . . ?
W3 O11 W4 147.1(4) . . ?
W3 O11 K8 104.9(3) . 2_877 ?
W4 O11 K8 95.2(2) . 2_877 ?
W3 O12 K10 148.0(3) . . ?
W3 O12 K3 100.7(3) . 2_777 ?
K10 O12 K3 101.5(2) . 2_777 ?
W3 O12 K8 99.7(3) . 2_877 ?
K10 O12 K8 103.8(2) . 2_877 ?
K3 O12 K8 87.89(19) 2_777 2_877 ?
W3 O13 W6 143.5(4) . . ?
W3 O13 K3 111.5(3) . . ?
W6 O13 K3 102.2(3) . . ?
W3 O13 K3 101.4(3) . 2_777 ?
W6 O13 K3 98.4(3) . 2_777 ?
K3 O13 K3 79.0(2) . 2_777 ?
W6 O14 W4 158.3(4) . . ?
W6 O14 K12 99.5(3) . . ?
W4 O14 K12 95.1(3) . . ?
W4 O15 K9 124.6(4) . . ?
W4 O15 K8 118.7(3) . 2_877 ?
K9 O15 K8 101.8(3) . 2_877 ?
W4 O15 K12 98.4(3) . 2_767 ?
K9 O15 K12 85.6(2) . 2_767 ?
K8 O15 K12 125.2(3) 2_877 2_767 ?
W4 O16 K12 110.7(4) . . ?
W4 O16 K9 152.9(4) . 2_767 ?
K12 O16 K9 90.3(2) . 2_767 ?
W4 O16 K12 93.4(3) . 2_767 ?
K12 O16 K12 118.3(3) . 2_767 ?
K9 O16 K12 91.2(3) 2_767 2_767 ?
W4 O17 W5 115.4(4) . . ?
Si1 O18 W4 125.8(4) . . ?
Si1 O18 W5 130.5(3) . . ?
W4 O18 W5 92.1(2) . . ?
W5 O19 K10 112.6(4) . 2_877 ?
W5 O19 K11 138.6(4) . 1_655 ?
K10 O19 K11 96.0(2) 2_877 1_655 ?
W5 O20 K9 151.2(4) . 2_767 ?
W7 O21 W5 154.6(4) . . ?
W6 O22 K12 108.7(3) . . ?
W6 O22 K11 147.7(4) . . ?
K12 O22 K11 97.7(3) . . ?
W6 O23 K3 118.7(4) . 2_777 ?
W6 O23 K16 133.1(6) . . ?
K3 O23 K16 106.6(5) 2_777 . ?
W8 O24 W6 114.5(4) . . ?
W8 O24 K3 107.5(3) . . ?
W6 O24 K3 111.0(3) . . ?
W8 O24 K10 113.1(3) . 2_777 ?
W6 O24 K10 105.8(3) . 2_777 ?
K3 O24 K10 104.5(3) . 2_777 ?
Si1 O25 W6 128.1(4) . . ?
Si1 O25 W8 127.5(4) . . ?
W6 O25 W8 92.9(3) . . ?
Si1 O25 K1 92.4(3) . . ?
W6 O25 K1 126.2(2) . . ?
W8 O25 K1 84.8(2) . . ?
W7 O26 K5 147.2(3) . 2_766 ?
W7 O26 K7 107.2(3) . 1_665 ?
K5 O26 K7 98.3(2) 2_766 1_665 ?
W11 O27 W7 148.2(4) . . ?
W9 O28 W7 118.4(4) . . ?
W9 O28 K18 120.4(4) . 1_665 ?
W7 O28 K18 115.2(4) . 1_665 ?
Si1 O29 W7 126.5(3) . . ?
Si1 O29 W9 126.2(4) . . ?
W7 O29 W9 92.8(2) . . ?
Si1 O29 K1 92.9(3) . . ?
W7 O29 K1 127.4(2) . . ?
W9 O29 K1 87.75(19) . . ?
W8 O30 K7 137.1(3) . 1_565 ?
W8 O31 K11 153.9(4) . . ?
W8 O31 K1 104.4(3) . . ?
K11 O31 K1 84.9(2) . . ?
W9 O32 W8 154.1(3) . . ?
W9 O32 K1 95.9(3) . . ?
W8 O32 K1 90.7(2) . . ?
W9 O33 K14 137.5(4) . 2_766 ?
W9 O33 K6 107.9(3) . 1_665 ?
K14 O33 K6 99.9(3) 2_766 1_665 ?
W10 O34 W9 148.1(4) . . ?
W10 O34 K1 105.5(3) . . ?
W9 O34 K1 105.5(3) . . ?
W10 O35 K14 135.9(4) . 2_766 ?
W10 O36 W12 157.1(4) . . ?
W10 O36 K1 90.1(2) . . ?
W12 O36 K1 92.4(3) . . ?
W10 O37 W11 119.3(3) . . ?
W10 O37 K4 103.3(2) . . ?
W11 O37 K4 101.6(3) . . ?
W18 O38 W10 148.5(4) . . ?
W18 O38 K4 103.0(3) . . ?
W10 O38 K4 106.5(3) . . ?
Si2 O39 W10 129.2(4) . . ?
Si2 O39 W11 124.1(4) . . ?
W10 O39 W11 93.3(2) . . ?
Si2 O39 K1 93.2(3) . . ?
W10 O39 K1 89.3(2) . . ?
W11 O39 K1 125.9(2) . . ?
W11 O40 K5 142.0(4) . 2_766 ?
W11 O40 K15 99.4(3) . 1_655 ?
K5 O40 K15 116.8(3) 2_766 1_655 ?
W11 O41 W13 156.9(3) . . ?
W11 O41 K15 93.9(3) . 1_655 ?
W13 O41 K15 90.3(3) . 1_655 ?
W17 O42 W11 145.8(3) . . ?
W17 O42 K4 105.7(2) . . ?
W11 O42 K4 107.0(3) . . ?
W12 O43 W14 117.1(3) . . ?
W12 O43 K15 121.0(4) . . ?
W14 O43 K15 121.1(3) . . ?
W18 O44 W12 150.7(3) . . ?
W18 O44 K2 98.9(3) . 2_666 ?
W12 O44 K2 99.4(3) . 2_666 ?
W18 O44 K2 92.7(3) . . ?
W12 O44 K2 97.9(3) . . ?
K2 O44 K2 17.8(2) 2_666 . ?
Si2 O45 W14 128.6(4) . . ?
Si2 O45 W12 128.7(4) . . ?
W14 O45 W12 92.2(2) . . ?
Si2 O45 K1 88.9(2) . . ?
W14 O45 K1 126.7(3) . . ?
W12 O45 K1 88.2(2) . . ?
W12 O46 K11 147.3(5) . . ?
W12 O46 K1 102.8(4) . . ?
K11 O46 K1 78.0(2) . . ?
W12 O47 K5 136.9(4) . 2_666 ?
W12 O47 K2 117.3(5) . 2_666 ?
K5 O47 K2 102.6(3) 2_666 2_666 ?
W12 O47 K2 115.3(5) . . ?
K5 O47 K2 97.0(3) 2_666 . ?
K2 O47 K2 18.7(2) 2_666 . ?
W13 O48 K13 112.7(3) . . ?
W13 O48 K6 141.9(3) . 1_655 ?
K13 O48 K6 89.8(3) . 1_655 ?
W13 O48 K15 105.1(4) . 1_655 ?
K13 O48 K15 103.6(2) . 1_655 ?
K6 O48 K15 98.4(3) 1_655 1_655 ?
W13 O49 K9 153.3(4) . 2_767 ?
W13 O49 K13 93.4(4) . . ?
K9 O49 K13 100.6(3) 2_767 . ?
W15 O50 W13 116.2(4) . . ?
W17 O51 W13 150.8(4) . . ?
W17 O51 K19 97.5(4) . . ?
W13 O51 K19 109.6(4) . . ?
Si2 O52 W15 128.8(3) . . ?
Si2 O52 W13 128.9(4) . . ?
W15 O52 W13 92.7(3) . . ?
W14 O53 K11 151.0(4) . . ?
W14 O53 K13 103.9(3) . 1_455 ?
K11 O53 K13 89.5(3) . 1_455 ?
W15 O54 W14 157.9(4) . . ?
W14 O55 K6 170.4(5) . . ?
W14 O55 K13 100.3(3) . 1_455 ?
K6 O55 K13 86.9(3) . 1_455 ?
W16 O56 W14 147.4(4) . . ?
W15 O57 K7 163.3(5) . . ?
W15 O58 K8 112.3(3) . 1_445 ?
W15 O58 K9 145.2(4) . 2_767 ?
K8 O58 K9 92.5(2) 1_445 2_767 ?
W16 O59 W15 142.8(4) . . ?
W16 O59 K19 102.5(5) . . ?
W15 O59 K19 114.0(5) . . ?
W16 O60 K17 177.2(6) . . ?
W16 O60 K18 129.9(4) . . ?
K17 O60 K18 52.0(3) . . ?
W16 O60 K17 89.2(3) . 2_656 ?
K17 O60 K17 89.2(4) . 2_656 ?
K18 O60 K17 140.4(4) . 2_656 ?
W17 O61 W16 119.8(3) . . ?
W17 O61 K17 120.6(4) . 2_656 ?
W16 O61 K17 96.5(4) . 2_656 ?
W17 O61 K19 106.4(4) . . ?
W16 O61 K19 101.2(5) . . ?
K17 O61 K19 110.6(5) 2_656 . ?
W18 O62 W16 118.1(3) . . ?
W18 O62 K17 120.5(4) . 2_656 ?
W16 O62 K17 91.4(4) . 2_656 ?
Si2 O63 W16 122.7(3) . . ?
Si2 O63 W18 121.8(4) . . ?
W16 O63 W18 93.88(19) . . ?
Si2 O63 W17 122.6(3) . . ?
W16 O63 W17 94.0(2) . . ?
W18 O63 W17 94.3(2) . . ?
W17 O64 K14 136.4(4) . . ?
W18 O65 W17 118.9(4) . . ?
W18 O65 K4 103.9(3) . . ?
W17 O65 K4 105.1(2) . . ?
W18 O66 K5 143.4(4) . . ?
W18 O66 K2 105.5(4) . . ?
K5 O66 K2 105.0(3) . . ?
W18 O66 K2 103.2(3) . 2_666 ?
K5 O66 K2 99.1(3) . 2_666 ?
K2 O66 K2 18.9(3) . 2_666 ?
O34 K1 O1W 96.1(3) . . ?
O34 K1 O31 102.9(3) . . ?
O1W K1 O31 140.3(3) . . ?
O34 K1 O39 58.0(2) . . ?
O1W K1 O39 67.9(2) . . ?
O31 K1 O39 150.8(3) . . ?
O34 K1 O46 98.1(3) . . ?
O1W K1 O46 147.6(3) . . ?
O31 K1 O46 63.3(2) . . ?
O39 K1 O46 95.6(2) . . ?
O34 K1 O17W 161.9(7) . . ?
O1W K1 O17W 68.9(7) . . ?
O31 K1 O17W 95.2(6) . . ?
O39 K1 O17W 105.5(6) . . ?
O46 K1 O17W 90.6(6) . . ?
O34 K1 O45 98.5(2) . . ?
O1W K1 O45 92.9(2) . . ?
O31 K1 O45 117.9(2) . . ?
O39 K1 O45 52.26(18) . . ?
O46 K1 O45 56.3(2) . . ?
O17W K1 O45 73.2(4) . . ?
O34 K1 O29 58.47(19) . . ?
O1W K1 O29 63.7(2) . . ?
O31 K1 O29 97.4(2) . . ?
O39 K1 O29 90.5(2) . . ?
O46 K1 O29 147.1(3) . . ?
O17W K1 O29 118.8(5) . . ?
O45 K1 O29 142.3(2) . . ?
O34 K1 O32 53.6(2) . . ?
O1W K1 O32 117.7(2) . . ?
O31 K1 O32 54.5(2) . . ?
O39 K1 O32 111.6(2) . . ?
O46 K1 O32 94.1(2) . . ?
O17W K1 O32 141.9(5) . . ?
O45 K1 O32 138.4(2) . . ?
O29 K1 O32 53.98(18) . . ?
O34 K1 O25 98.9(2) . . ?
O1W K1 O25 86.1(2) . . ?
O31 K1 O25 56.8(2) . . ?
O39 K1 O25 141.2(2) . . ?
O46 K1 O25 120.0(3) . . ?
O17W K1 O25 90.3(5) . . ?
O45 K1 O25 162.5(2) . . ?
O29 K1 O25 51.31(18) . . ?
O32 K1 O25 55.00(19) . . ?
O34 K1 O36 53.65(18) . . ?
O1W K1 O36 121.6(3) . . ?
O31 K1 O36 97.5(3) . . ?
O39 K1 O36 53.7(2) . . ?
O46 K1 O36 50.5(2) . . ?
O17W K1 O36 125.1(5) . . ?
O45 K1 O36 53.69(18) . . ?
O29 K1 O36 112.11(19) . . ?
O32 K1 O36 85.3(2) . . ?
O25 K1 O36 139.9(2) . . ?
O34 K1 Si2 84.42(17) . . ?
O1W K1 Si2 70.22(18) . . ?
O31 K1 Si2 145.46(19) . . ?
O39 K1 Si2 28.07(13) . . ?
O46 K1 Si2 82.30(19) . . ?
O17W K1 Si2 81.0(5) . . ?
O45 K1 Si2 28.15(15) . . ?
O29 K1 Si2 114.61(18) . . ?
O32 K1 Si2 137.08(18) . . ?
O25 K1 Si2 156.4(2) . . ?
O36 K1 Si2 59.50(15) . . ?
K2 K2 O21W 152.7(15) 2_666 1_655 ?
K2 K2 O66 87.2(10) 2_666 . ?
O21W K2 O66 113.1(12) 1_655 . ?
K2 K2 O47 87.4(9) 2_666 2_666 ?
O21W K2 O47 115.4(10) 1_655 2_666 ?
O66 K2 O47 72.0(3) . 2_666 ?
K2 K2 O15W 133.5(13) 2_666 2_666 ?
O21W K2 O15W 19.2(13) 1_655 2_666 ?
O66 K2 O15W 124.9(10) . 2_666 ?
O47 K2 O15W 131.1(9) 2_666 2_666 ?
K2 K2 O21W 18.7(11) 2_666 2_566 ?
O21W K2 O21W 171.4(5) 1_655 2_566 ?
O66 K2 O21W 73.1(9) . 2_566 ?
O47 K2 O21W 71.7(7) 2_666 2_566 ?
O15W K2 O21W 152.2(11) 2_666 2_566 ?
K2 K2 O66 73.9(9) 2_666 2_666 ?
O21W K2 O66 84.8(12) 1_655 2_666 ?
O66 K2 O66 161.1(2) . 2_666 ?
O47 K2 O66 106.5(3) 2_666 2_666 ?
O15W K2 O66 70.9(9) 2_666 2_666 ?
O21W K2 O66 88.4(8) 2_566 2_666 ?
K2 K2 O47 73.9(9) 2_666 . ?
O21W K2 O47 82.7(10) 1_655 . ?
O66 K2 O47 106.4(3) . . ?
O47 K2 O47 161.3(2) 2_666 . ?
O15W K2 O47 65.7(9) 2_666 . ?
O21W K2 O47 89.9(7) 2_566 . ?
O66 K2 O47 68.8(3) 2_666 . ?
K2 K2 O44 88.8(9) 2_666 2_666 ?
O21W K2 O44 92.8(12) 1_655 2_666 ?
O66 K2 O44 126.1(3) . 2_666 ?
O47 K2 O44 54.2(3) 2_666 2_666 ?
O15W K2 O44 94.9(10) 2_666 2_666 ?
O21W K2 O44 87.6(8) 2_566 2_666 ?
O66 K2 O44 55.0(2) 2_666 2_666 ?
O47 K2 O44 123.8(3) . 2_666 ?
K2 K2 O2W 145.4(11) 2_666 . ?
O21W K2 O2W 59.7(11) 1_655 . ?
O66 K2 O2W 58.9(2) . . ?
O47 K2 O2W 76.2(3) 2_666 . ?
O15W K2 O2W 77.7(9) 2_666 . ?
O21W K2 O2W 128.4(8) 2_566 . ?
O66 K2 O2W 139.8(3) 2_666 . ?
O47 K2 O2W 119.6(3) . . ?
O44 K2 O2W 104.9(3) 2_666 . ?
K2 K2 O44 73.4(9) 2_666 . ?
O21W K2 O44 103.0(11) 1_655 . ?
O66 K2 O44 54.6(2) . . ?
O47 K2 O44 123.1(4) 2_666 . ?
O15W K2 O44 97.4(9) 2_666 . ?
O21W K2 O44 75.5(8) 2_566 . ?
O66 K2 O44 117.7(3) 2_666 . ?
O47 K2 O44 51.9(3) . . ?
O44 K2 O44 162.2(2) 2_666 . ?
O2W K2 O44 90.3(3) . . ?
K2 K2 W18 85.5(10) 2_666 . ?
O21W K2 W18 104.5(12) 1_655 . ?
O66 K2 W18 26.51(15) . . ?
O47 K2 W18 98.3(3) 2_666 . ?
O15W K2 W18 108.7(9) 2_666 . ?
O21W K2 W18 78.4(8) 2_566 . ?
O66 K2 W18 146.6(3) 2_666 . ?
O47 K2 W18 80.6(3) . . ?
O44 K2 W18 152.2(3) 2_666 . ?
O2W K2 W18 67.5(2) . . ?
O44 K2 W18 29.31(15) . . ?
O19W K3 O23 109.2(5) 1_565 2_777 ?
O19W K3 O24 92.6(4) 1_565 . ?
O23 K3 O24 158.1(3) 2_777 . ?
O19W K3 O13 142.3(5) 1_565 . ?
O23 K3 O13 101.1(3) 2_777 . ?
O24 K3 O13 58.2(2) . . ?
O19W K3 O2 78.1(5) 1_565 . ?
O23 K3 O2 123.5(2) 2_777 . ?
O24 K3 O2 58.1(2) . . ?
O13 K3 O2 66.5(2) . . ?
O19W K3 O13 114.1(5) 1_565 2_777 ?
O23 K3 O13 56.7(2) 2_777 2_777 ?
O24 K3 O13 116.4(2) . 2_777 ?
O13 K3 O13 101.0(2) . 2_777 ?
O2 K3 O13 167.5(2) . 2_777 ?
O19W K3 O12 82.7(5) 1_565 2_777 ?
O23 K3 O12 109.7(2) 2_777 2_777 ?
O24 K3 O12 73.9(2) . 2_777 ?
O13 K3 O12 107.9(2) . 2_777 ?
O2 K3 O12 126.75(18) . 2_777 ?
O13 K3 O12 55.60(18) 2_777 2_777 ?
O19W K3 O4 113.4(5) 1_565 . ?
O23 K3 O4 72.8(2) 2_777 . ?
O24 K3 O4 97.4(2) . . ?
O13 K3 O4 55.1(2) . . ?
O2 K3 O4 54.60(19) . . ?
O13 K3 O4 118.8(2) 2_777 . ?
O12 K3 O4 162.3(2) 2_777 . ?
O19W K3 K3 159.6(5) 1_565 2_777 ?
O23 K3 K3 73.2(2) 2_777 2_777 ?
O24 K3 K3 87.0(2) . 2_777 ?
O13 K3 K3 51.74(16) . 2_777 ?
O2 K3 K3 118.2(2) . 2_777 ?
O13 K3 K3 49.29(17) 2_777 2_777 ?
O12 K3 K3 77.57(16) 2_777 2_777 ?
O4 K3 K3 86.80(18) . 2_777 ?
O19W K3 W3 96.6(5) 1_565 2_777 ?
O23 K3 W3 82.8(2) 2_777 2_777 ?
O24 K3 W3 96.72(18) . 2_777 ?
O13 K3 W3 109.15(17) . 2_777 ?
O2 K3 W3 153.55(14) . 2_777 ?
O13 K3 W3 28.44(14) 2_777 2_777 ?
O12 K3 W3 27.41(11) 2_777 2_777 ?
O4 K3 W3 146.00(16) . 2_777 ?
K3 K3 W3 63.25(8) 2_777 2_777 ?
O19W K3 W1 88.1(5) 1_565 . ?
O23 K3 W1 95.7(2) 2_777 . ?
O24 K3 W1 82.99(18) . . ?
O13 K3 W1 66.68(16) . . ?
O2 K3 W1 27.87(12) . . ?
O13 K3 W1 148.34(16) 2_777 . ?
O12 K3 W1 154.61(14) 2_777 . ?
O4 K3 W1 29.89(14) . . ?
K3 K3 W1 112.04(12) 2_777 . ?
W3 K3 W1 175.28(9) 2_777 . ?
O19W K3 W8 74.3(4) 1_565 . ?
O23 K3 W8 156.6(2) 2_777 . ?
O24 K3 W8 28.81(17) . . ?
O13 K3 W8 69.02(14) . . ?
O2 K3 W8 33.31(12) . . ?
O13 K3 W8 144.32(15) 2_777 . ?
O12 K3 W8 93.69(13) 2_777 . ?
O4 K3 W8 84.48(14) . . ?
K3 K3 W8 111.92(11) 2_777 . ?
W3 K3 W8 120.25(6) 2_777 . ?
W1 K3 W8 60.99(4) . . ?
O65 K4 O65 180.0(2) . 2_766 ?
O65 K4 O42 124.85(19) . 2_766 ?
O65 K4 O42 55.15(19) 2_766 2_766 ?
O65 K4 O42 55.15(19) . . ?
O65 K4 O42 124.85(19) 2_766 . ?
O42 K4 O42 180.000(1) 2_766 . ?
O65 K4 O38 124.0(2) . 2_766 ?
O65 K4 O38 56.0(2) 2_766 2_766 ?
O42 K4 O38 65.4(2) 2_766 2_766 ?
O42 K4 O38 114.6(2) . 2_766 ?
O65 K4 O38 56.0(2) . . ?
O65 K4 O38 124.0(2) 2_766 . ?
O42 K4 O38 114.6(2) 2_766 . ?
O42 K4 O38 65.4(2) . . ?
O38 K4 O38 180.000(1) 2_766 . ?
O65 K4 O37 86.05(19) . 2_766 ?
O65 K4 O37 93.95(19) 2_766 2_766 ?
O42 K4 O37 54.88(19) 2_766 2_766 ?
O42 K4 O37 125.12(19) . 2_766 ?
O38 K4 O37 53.80(16) 2_766 2_766 ?
O38 K4 O37 126.20(17) . 2_766 ?
O65 K4 O37 93.95(19) . . ?
O65 K4 O37 86.05(19) 2_766 . ?
O42 K4 O37 125.12(19) 2_766 . ?
O42 K4 O37 54.88(19) . . ?
O38 K4 O37 126.20(17) 2_766 . ?
O38 K4 O37 53.80(16) . . ?
O37 K4 O37 180.000(1) 2_766 . ?
O65 K4 W18 30.15(17) . . ?
O65 K4 W18 149.85(17) 2_766 . ?
O42 K4 W18 113.46(14) 2_766 . ?
O42 K4 W18 66.54(14) . . ?
O38 K4 W18 150.52(12) 2_766 . ?
O38 K4 W18 29.48(12) . . ?
O37 K4 W18 100.06(11) 2_766 . ?
O37 K4 W18 79.94(11) . . ?
O65 K4 W18 149.85(17) . 2_766 ?
O65 K4 W18 30.15(17) 2_766 2_766 ?
O42 K4 W18 66.54(14) 2_766 2_766 ?
O42 K4 W18 113.46(14) . 2_766 ?
O38 K4 W18 29.48(12) 2_766 2_766 ?
O38 K4 W18 150.52(12) . 2_766 ?
O37 K4 W18 79.94(11) 2_766 2_766 ?
O37 K4 W18 100.06(11) . 2_766 ?
W18 K4 W18 180.000(1) . 2_766 ?
O65 K4 W17 29.81(16) . . ?
O65 K4 W17 150.19(16) 2_766 . ?
O42 K4 W17 150.88(11) 2_766 . ?
O42 K4 W17 29.12(12) . . ?
O38 K4 W17 112.67(15) 2_766 . ?
O38 K4 W17 67.33(15) . . ?
O37 K4 W17 99.29(12) 2_766 . ?
O37 K4 W17 80.71(12) . . ?
W18 K4 W17 52.788(9) . . ?
W18 K4 W17 127.212(9) 2_766 . ?
O65 K4 W17 150.19(16) . 2_766 ?
O65 K4 W17 29.81(16) 2_766 2_766 ?
O42 K4 W17 29.12(11) 2_766 2_766 ?
O42 K4 W17 150.88(12) . 2_766 ?
O38 K4 W17 67.33(15) 2_766 2_766 ?
O38 K4 W17 112.67(15) . 2_766 ?
O37 K4 W17 80.71(12) 2_766 2_766 ?
O37 K4 W17 99.29(12) . 2_766 ?
W18 K4 W17 127.212(9) . 2_766 ?
W18 K4 W17 52.788(9) 2_766 2_766 ?
W17 K4 W17 180.000(7) . 2_766 ?
O66 K5 O26 142.7(2) . 2_766 ?
O66 K5 O47 77.1(3) . 2_666 ?
O26 K5 O47 112.9(3) 2_766 2_666 ?
O66 K5 O40 75.9(2) . 2_766 ?
O26 K5 O40 72.0(2) 2_766 2_766 ?
O47 K5 O40 77.1(2) 2_666 2_766 ?
O66 K5 O6W 140.6(3) . . ?
O26 K5 O6W 75.6(3) 2_766 . ?
O47 K5 O6W 77.8(3) 2_666 . ?
O40 K5 O6W 126.5(3) 2_766 . ?
O66 K5 O16W 76.3(4) . . ?
O26 K5 O16W 121.3(5) 2_766 . ?
O47 K5 O16W 119.3(6) 2_666 . ?
O40 K5 O16W 143.0(5) 2_766 . ?
O6W K5 O16W 90.4(5) . . ?
O66 K5 O15W 73.0(7) . . ?
O26 K5 O15W 144.3(7) 2_766 . ?
O47 K5 O15W 67.2(9) 2_666 . ?
O40 K5 O15W 136.7(8) 2_766 . ?
O6W K5 O15W 69.5(8) . . ?
O16W K5 O15W 53.2(11) . . ?
O66 K5 O4W 76.1(2) . . ?
O26 K5 O4W 77.7(2) 2_766 . ?
O47 K5 O4W 145.1(2) 2_666 . ?
O40 K5 O4W 75.1(2) 2_766 . ?
O6W K5 O4W 136.4(3) . . ?
O16W K5 O4W 74.9(6) . . ?
O15W K5 O4W 124.1(9) . . ?
O66 K5 K18 106.9(3) . 2_656 ?
O26 K5 K18 64.8(2) 2_766 2_656 ?
O47 K5 K18 175.8(3) 2_666 2_656 ?
O40 K5 K18 104.9(3) 2_766 2_656 ?
O6W K5 K18 98.1(3) . 2_656 ?
O16W K5 K18 61.3(6) . 2_656 ?
O15W K5 K18 112.5(9) . 2_656 ?
O4W K5 K18 38.8(2) . 2_656 ?
O66 K5 K7 162.7(2) . 2_656 ?
O26 K5 K7 42.81(13) 2_766 2_656 ?
O47 K5 K7 117.8(2) 2_666 2_656 ?
O40 K5 K7 114.56(18) 2_766 2_656 ?
O6W K5 K7 45.0(3) . 2_656 ?
O16W K5 K7 88.1(3) . 2_656 ?
O15W K5 K7 103.6(7) . 2_656 ?
O4W K5 K7 92.89(18) . 2_656 ?
K18 K5 K7 58.01(18) 2_656 2_656 ?
O66 K5 K17 76.1(2) . 2_656 ?
O26 K5 K17 99.4(3) 2_766 2_656 ?
O47 K5 K17 147.7(3) 2_666 2_656 ?
O40 K5 K17 113.0(3) 2_766 2_656 ?
O6W K5 K17 113.6(3) . 2_656 ?
O16W K5 K17 35.8(6) . 2_656 ?
O15W K5 K17 87.9(9) . 2_656 ?
O4W K5 K17 39.4(3) . 2_656 ?
K18 K5 K17 35.1(2) 2_656 2_656 ?
K7 K5 K17 86.94(15) 2_656 2_656 ?
O66 K5 K2 43.0(2) . 2_666 ?
O26 K5 K2 156.2(2) 2_766 2_666 ?
O47 K5 K2 43.8(2) 2_666 2_666 ?
O40 K5 K2 94.33(19) 2_766 2_666 ?
O6W K5 K2 98.9(3) . 2_666 ?
O16W K5 K2 81.4(5) . 2_666 ?
O15W K5 K2 42.7(7) . 2_666 ?
O4W K5 K2 118.4(2) . 2_666 ?
K18 K5 K2 138.8(2) 2_656 2_666 ?
K7 K5 K2 142.53(11) 2_656 2_666 ?
K17 K5 K2 103.9(2) 2_656 2_666 ?
O5W K6 O55 148.7(3) 1_455 . ?
O5W K6 O25W 137.7(6) 1_455 . ?
O55 K6 O25W 68.3(6) . . ?
O5W K6 O26W 136.6(6) 1_455 . ?
O55 K6 O26W 73.9(6) . . ?
O25W K6 O26W 17.0(11) . . ?
O5W K6 O23W 79.2(6) 1_455 1_455 ?
O55 K6 O23W 107.2(6) . 1_455 ?
O25W K6 O23W 65.4(9) . 1_455 ?
O26W K6 O23W 77.2(9) . 1_455 ?
O5W K6 O48 78.2(3) 1_455 1_455 ?
O55 K6 O48 74.5(2) . 1_455 ?
O25W K6 O48 111.3(9) . 1_455 ?
O26W K6 O48 127.9(7) . 1_455 ?
O23W K6 O48 74.0(6) 1_455 1_455 ?
O5W K6 O33 69.9(3) 1_455 1_445 ?
O55 K6 O33 140.3(3) . 1_445 ?
O25W K6 O33 83.6(8) . 1_445 ?
O26W K6 O33 71.8(6) . 1_445 ?
O23W K6 O33 84.1(6) 1_455 1_445 ?
O48 K6 O33 144.1(2) 1_455 1_445 ?
O5W K6 O5 80.7(3) 1_455 1_445 ?
O55 K6 O5 109.0(3) . 1_445 ?
O25W K6 O5 110.3(9) . 1_445 ?
O26W K6 O5 93.3(7) . 1_445 ?
O23W K6 O5 138.1(5) 1_455 1_445 ?
O48 K6 O5 136.1(2) 1_455 1_445 ?
O33 K6 O5 54.5(2) 1_445 1_445 ?
O5W K6 O1 81.1(3) 1_455 1_445 ?
O55 K6 O1 79.8(2) . 1_445 ?
O25W K6 O1 140.1(6) . 1_445 ?
O26W K6 O1 131.3(7) . 1_445 ?
O23W K6 O1 150.8(7) 1_455 1_445 ?
O48 K6 O1 81.0(2) 1_455 1_445 ?
O33 K6 O1 109.0(2) 1_445 1_445 ?
O5 K6 O1 57.8(2) 1_445 1_445 ?
O5W K6 W1 78.5(3) 1_455 1_445 ?
O55 K6 W1 94.5(2) . 1_445 ?
O25W K6 W1 131.8(8) . 1_445 ?
O26W K6 W1 116.7(7) . 1_445 ?
O23W K6 W1 157.2(6) 1_455 1_445 ?
O48 K6 W1 106.02(17) 1_455 1_445 ?
O33 K6 W1 83.66(17) 1_445 1_445 ?
O5 K6 W1 31.49(15) 1_445 1_445 ?
O1 K6 W1 26.37(14) 1_445 1_445 ?
O5W K6 W9 72.5(2) 1_455 1_445 ?
O55 K6 W9 129.7(2) . 1_445 ?
O25W K6 W9 97.3(9) . 1_445 ?
O26W K6 W9 81.7(6) . 1_445 ?
O23W K6 W9 109.2(5) 1_455 1_445 ?
O48 K6 W9 148.98(17) 1_455 1_445 ?
O33 K6 W9 25.45(16) 1_445 1_445 ?
O5 K6 W9 29.03(13) 1_445 1_445 ?
O1 K6 W9 84.75(15) 1_445 1_445 ?
W1 K6 W9 58.76(5) 1_445 1_445 ?
O5W K6 K13 100.2(3) 1_455 1_455 ?
O55 K6 K13 49.0(2) . 1_455 ?
O25W K6 K13 115.3(7) . 1_455 ?
O26W K6 K13 122.8(6) . 1_455 ?
O23W K6 K13 115.9(6) 1_455 1_455 ?
O48 K6 K13 44.51(16) 1_455 1_455 ?
O33 K6 K13 156.4(2) 1_445 1_455 ?
O5 K6 K13 103.65(18) 1_445 1_455 ?
O1 K6 K13 47.52(15) 1_445 1_455 ?
W1 K6 K13 73.23(9) 1_445 1_455 ?
W9 K6 K13 131.98(11) 1_445 1_455 ?
O22W K7 O57 75.7(4) . . ?
O22W K7 O28W 137.5(6) . 1_545 ?
O57 K7 O28W 143.2(4) . 1_545 ?
O22W K7 O30 109.1(7) . 1_545 ?
O57 K7 O30 84.4(3) . 1_545 ?
O28W K7 O30 70.7(4) 1_545 1_545 ?
O22W K7 O26 88.1(5) . 1_445 ?
O57 K7 O26 147.3(3) . 1_445 ?
O28W K7 O26 64.7(4) 1_545 1_445 ?
O30 K7 O26 128.2(3) 1_545 1_445 ?
O22W K7 O9 117.8(7) . 1_445 ?
O57 K7 O9 107.3(3) . 1_445 ?
O28W K7 O9 74.3(4) 1_545 1_445 ?
O30 K7 O9 133.1(3) 1_545 1_445 ?
O26 K7 O9 55.6(2) 1_445 1_445 ?
O22W K7 O7 144.2(5) . 1_445 ?
O57 K7 O7 74.1(2) . 1_445 ?
O28W K7 O7 77.7(5) 1_545 1_445 ?
O30 K7 O7 86.8(2) 1_545 1_445 ?
O26 K7 O7 107.5(2) 1_445 1_445 ?
O9 K7 O7 55.62(18) 1_445 1_445 ?
O22W K7 O6W 70.0(6) . 2_656 ?
O57 K7 O6W 127.9(3) . 2_656 ?
O28W K7 O6W 70.0(5) 1_545 2_656 ?
O30 K7 O6W 71.7(3) 1_545 2_656 ?
O26 K7 O6W 69.3(3) 1_445 2_656 ?
O9 K7 O6W 123.0(3) 1_445 2_656 ?
O7 K7 O6W 145.5(3) 1_445 2_656 ?
O22W K7 O7W 70.7(6) . . ?
O57 K7 O7W 61.1(3) . . ?
O28W K7 O7W 134.2(5) 1_545 . ?
O30 K7 O7W 144.8(3) 1_545 . ?
O26 K7 O7W 86.8(2) 1_445 . ?
O9 K7 O7W 59.9(2) 1_445 . ?
O7 K7 O7W 78.0(3) 1_445 . ?
O6W K7 O7W 134.1(3) 2_656 . ?
O22W K7 W7 102.5(5) . 1_445 ?
O57 K7 W7 131.9(2) . 1_445 ?
O28W K7 W7 66.5(3) 1_545 1_445 ?
O30 K7 W7 137.3(2) 1_545 1_445 ?
O26 K7 W7 25.24(15) 1_445 1_445 ?
O9 K7 W7 30.38(12) 1_445 1_445 ?
O7 K7 W7 83.90(14) 1_445 1_445 ?
O6W K7 W7 93.7(2) 2_656 1_445 ?
O7W K7 W7 72.78(19) . 1_445 ?
O22W K7 W2 137.6(7) . 1_445 ?
O57 K7 W2 90.1(2) . 1_445 ?
O28W K7 W2 73.7(5) 1_545 1_445 ?
O30 K7 W2 108.93(19) 1_545 1_445 ?
O26 K7 W2 82.96(16) 1_445 1_445 ?
O9 K7 W2 29.67(13) 1_445 1_445 ?
O7 K7 W2 25.96(12) 1_445 1_445 ?
O6W K7 W2 141.1(3) 2_656 1_445 ?
O7W K7 W2 67.5(2) . 1_445 ?
W7 K7 W2 58.46(5) 1_445 1_445 ?
O22W K7 K18 43.2(7) . . ?
O57 K7 K18 86.8(2) . . ?
O28W K7 K18 127.3(4) 1_545 . ?
O30 K7 K18 152.2(3) 1_545 . ?
O26 K7 K18 62.7(2) 1_445 . ?
O9 K7 K18 74.6(3) 1_445 . ?
O7 K7 K18 115.9(3) 1_445 . ?
O6W K7 K18 93.6(3) 2_656 . ?
O7W K7 K18 40.8(3) . . ?
W7 K7 K18 65.05(18) 1_445 . ?
W2 K7 K18 97.3(2) 1_445 . ?
O7 K8 O15 167.5(2) . 2_877 ?
O7 K8 O19W 91.0(4) . 1_665 ?
O15 K8 O19W 96.4(4) 2_877 1_665 ?
O7 K8 O58 117.6(2) . 1_665 ?
O15 K8 O58 74.7(2) 2_877 1_665 ?
O19W K8 O58 67.2(5) 1_665 1_665 ?
O7 K8 O20W 83.6(2) . . ?
O15 K8 O20W 85.5(3) 2_877 . ?
O19W K8 O20W 155.5(5) 1_665 . ?
O58 K8 O20W 136.0(3) 1_665 . ?
O7 K8 O3W 81.7(3) . . ?
O15 K8 O3W 100.6(3) 2_877 . ?
O19W K8 O3W 132.0(5) 1_665 . ?
O58 K8 O3W 74.6(3) 1_665 . ?
O20W K8 O3W 71.0(3) . . ?
O7 K8 O11 112.0(2) . 2_877 ?
O15 K8 O11 56.5(2) 2_877 2_877 ?
O19W K8 O11 102.7(4) 1_665 2_877 ?
O58 K8 O11 129.2(2) 1_665 2_877 ?
O20W K8 O11 58.2(2) . 2_877 ?
O3W K8 O11 124.1(3) . 2_877 ?
O7 K8 O12 69.4(2) . 2_877 ?
O15 K8 O12 102.7(2) 2_877 2_877 ?
O19W K8 O12 75.1(4) 1_665 2_877 ?
O58 K8 O12 141.4(3) 1_665 2_877 ?
O20W K8 O12 80.6(2) . 2_877 ?
O3W K8 O12 141.4(3) . 2_877 ?
O11 K8 O12 51.99(18) 2_877 2_877 ?
O7 K8 W4 144.77(17) . 2_877 ?
O15 K8 W4 23.10(15) 2_877 2_877 ?
O19W K8 W4 102.9(3) 1_665 2_877 ?
O58 K8 W4 97.59(16) 1_665 2_877 ?
O20W K8 W4 70.23(17) . 2_877 ?
O3W K8 W4 110.1(3) . 2_877 ?
O11 K8 W4 33.62(13) 2_877 2_877 ?
O12 K8 W4 82.99(13) 2_877 2_877 ?
O7 K8 W15 93.30(15) . 1_665 ?
O15 K8 W15 98.98(17) 2_877 1_665 ?
O19W K8 W15 64.8(4) 1_665 1_665 ?
O58 K8 W15 24.33(14) 1_665 1_665 ?
O20W K8 W15 139.2(2) . 1_665 ?
O3W K8 W15 68.3(3) . 1_665 ?
O11 K8 W15 152.46(15) 2_877 1_665 ?
O12 K8 W15 136.06(17) 2_877 1_665 ?
W4 K8 W15 121.92(8) 2_877 1_665 ?
O7 K8 W3 90.66(17) . 2_877 ?
O15 K8 W3 79.43(17) 2_877 2_877 ?
O19W K8 W3 88.8(4) 1_665 2_877 ?
O58 K8 W3 141.89(19) 1_665 2_877 ?
O20W K8 W3 67.4(2) . 2_877 ?
O3W K8 W3 138.3(3) . 2_877 ?
O11 K8 W3 26.10(14) 2_877 2_877 ?
O12 K8 W3 25.89(11) 2_877 2_877 ?
W4 K8 W3 58.03(5) 2_877 2_877 ?
W15 K8 W3 153.34(12) 1_665 2_877 ?
O7 K8 K9 152.8(2) . 2_877 ?
O15 K8 K9 38.46(18) 2_877 2_877 ?
O19W K8 K9 64.3(4) 1_665 2_877 ?
O58 K8 K9 44.14(15) 1_665 2_877 ?
O20W K8 K9 123.52(19) . 2_877 ?
O3W K8 K9 105.9(3) . 2_877 ?
O11 K8 K9 85.70(14) 2_877 2_877 ?
O12 K8 K9 111.48(16) 2_877 2_877 ?
W4 K8 K9 57.91(6) 2_877 2_877 ?
W15 K8 K9 66.81(7) 1_665 2_877 ?
W3 K8 K9 99.41(9) 2_877 2_877 ?
O49 K9 O15 141.4(2) 2_767 . ?
O49 K9 O16 124.2(3) 2_767 2_767 ?
O15 K9 O16 80.7(2) . 2_767 ?
O49 K9 O14W 109.9(5) 2_767 . ?
O15 K9 O14W 105.1(5) . . ?
O16 K9 O14W 74.0(7) 2_767 . ?
O49 K9 O20 68.4(2) 2_767 2_767 ?
O15 K9 O20 145.3(3) . 2_767 ?
O16 K9 O20 64.7(2) 2_767 2_767 ?
O14W K9 O20 63.7(6) . 2_767 ?
O49 K9 O10W 75.0(5) 2_767 . ?
O15 K9 O10W 110.2(5) . . ?
O16 K9 O10W 134.2(4) 2_767 . ?
O14W K9 O10W 60.2(8) . . ?
O20 K9 O10W 92.8(4) 2_767 . ?
O49 K9 O58 66.4(2) 2_767 2_767 ?
O15 K9 O58 75.1(2) . 2_767 ?
O16 K9 O58 125.0(3) 2_767 2_767 ?
O14W K9 O58 160.0(7) . 2_767 ?
O20 K9 O58 127.1(2) 2_767 2_767 ?
O10W K9 O58 100.6(4) . 2_767 ?
O49 K9 K12 124.9(3) 2_767 2_767 ?
O15 K9 K12 50.6(2) . 2_767 ?
O16 K9 K12 44.06(19) 2_767 2_767 ?
O14W K9 K12 112.3(6) . 2_767 ?
O20 K9 K12 101.1(2) 2_767 2_767 ?
O10W K9 K12 158.9(5) . 2_767 ?
O58 K9 K12 83.7(2) 2_767 2_767 ?
O49 K9 W4 161.13(19) 2_767 . ?
O15 K9 W4 21.41(15) . . ?
O16 K9 W4 71.07(17) 2_767 . ?
O14W K9 W4 83.9(5) . . ?
O20 K9 W4 130.42(18) 2_767 . ?
O10W K9 W4 102.7(4) . . ?
O58 K9 W4 96.16(18) 2_767 . ?
K12 K9 W4 56.23(10) 2_767 . ?
O49 K9 K12 144.0(2) 2_767 . ?
O15 K9 K12 74.47(17) . . ?
O16 K9 K12 47.90(19) 2_767 . ?
O14W K9 K12 37.4(6) . . ?
O20 K9 K12 79.72(17) 2_767 . ?
O10W K9 K12 90.9(4) . . ?
O58 K9 K12 149.6(2) 2_767 . ?
K12 K9 K12 76.29(13) 2_767 . ?
W4 K9 K12 53.65(8) . . ?
O49 K9 K8 104.04(18) 2_767 2_877 ?
O15 K9 K8 39.75(15) . 2_877 ?
O16 K9 K8 118.2(2) 2_767 2_877 ?
O14W K9 K8 125.6(6) . 2_877 ?
O20 K9 K8 170.4(2) 2_767 2_877 ?
O10W K9 K8 90.7(3) . 2_877 ?
O58 K9 K8 43.41(17) 2_767 2_877 ?
K12 K9 K8 78.21(11) 2_767 2_877 ?
W4 K9 K8 57.10(6) . 2_877 ?
K12 K9 K8 109.16(11) . 2_877 ?
O49 K9 K13 44.6(2) 2_767 2_767 ?
O15 K9 K13 148.4(2) . 2_767 ?
O16 K9 K13 123.4(2) 2_767 2_767 ?
O14W K9 K13 68.0(6) . 2_767 ?
O20 K9 K13 61.3(2) 2_767 2_767 ?
O10W K9 K13 38.8(4) . 2_767 ?
O58 K9 K13 101.0(2) 2_767 2_767 ?
K12 K9 K13 160.98(14) 2_767 2_767 ?
W4 K9 K13 140.03(12) . 2_767 ?
K12 K9 K13 105.40(12) . 2_767 ?
K8 K9 K13 117.85(11) 2_877 2_767 ?
O12 K10 O24 77.8(2) . 2_777 ?
O12 K10 O28W 137.9(5) . 2_777 ?
O24 K10 O28W 85.4(4) 2_777 2_777 ?
O12 K10 O19 158.8(3) . 2_877 ?
O24 K10 O19 119.3(3) 2_777 2_877 ?
O28W K10 O19 60.5(5) 2_777 2_877 ?
O12 K10 O8 112.1(3) . 2_877 ?
O24 K10 O8 155.6(3) 2_777 2_877 ?
O28W K10 O8 72.4(4) 2_777 2_877 ?
O19 K10 O8 57.9(2) 2_877 2_877 ?
O12 K10 O7 73.7(2) . 2_877 ?
O24 K10 O7 109.7(2) 2_777 2_877 ?
O28W K10 O7 76.3(6) 2_777 2_877 ?
O19 K10 O7 108.5(2) 2_877 2_877 ?
O8 K10 O7 56.1(2) 2_877 2_877 ?
O12 K10 K16 76.5(3) . 2_777 ?
O24 K10 K16 98.9(4) 2_777 2_777 ?
O28W K10 K16 144.8(6) 2_777 2_777 ?
O19 K10 K16 87.9(3) 2_877 2_777 ?
O8 K10 K16 105.0(3) 2_877 2_777 ?
O7 K10 K16 132.5(4) 2_877 2_777 ?
O12 K10 W2 90.7(2) . 2_877 ?
O24 K10 W2 135.7(2) 2_777 2_877 ?
O28W K10 W2 74.9(5) 2_777 2_877 ?
O19 K10 W2 84.74(18) 2_877 2_877 ?
O8 K10 W2 28.79(15) 2_877 2_877 ?
O7 K10 W2 27.50(13) 2_877 2_877 ?
K16 K10 W2 120.0(3) 2_777 2_877 ?
O12 K10 W6 86.65(19) . 2_777 ?
O24 K10 W6 29.50(18) 2_777 2_777 ?
O28W K10 W6 97.4(5) 2_777 2_777 ?
O19 K10 W6 102.7(2) 2_877 2_777 ?
O8 K10 W6 160.58(18) 2_877 2_777 ?
O7 K10 W6 138.90(17) 2_877 2_777 ?
K16 K10 W6 73.6(3) 2_777 2_777 ?
W2 K10 W6 165.11(13) 2_877 2_777 ?
O12 K10 W5 140.8(2) . 2_877 ?
O24 K10 W5 141.35(19) 2_777 2_877 ?
O28W K10 W5 64.7(3) 2_777 2_877 ?
O19 K10 W5 24.53(17) 2_877 2_877 ?
O8 K10 W5 33.61(15) 2_877 2_877 ?
O7 K10 W5 87.32(14) 2_877 2_877 ?
K16 K10 W5 93.3(3) 2_777 2_877 ?
W2 K10 W5 61.48(5) 2_877 2_877 ?
W6 K10 W5 127.18(9) 2_777 2_877 ?
O12 K10 W8 94.85(17) . 2_777 ?
O24 K10 W8 26.49(16) 2_777 2_777 ?
O28W K10 W8 59.6(4) 2_777 2_777 ?
O19 K10 W8 105.7(2) 2_877 2_777 ?
O8 K10 W8 129.44(19) 2_877 2_777 ?
O7 K10 W8 95.79(17) 2_877 2_777 ?
K16 K10 W8 123.0(3) 2_777 2_777 ?
W2 K10 W8 116.29(12) 2_877 2_777 ?
W6 K10 W8 49.50(5) 2_777 2_777 ?
W5 K10 W8 121.42(10) 2_877 2_777 ?
O12 K10 K11 153.6(2) . 2_777 ?
O24 K10 K11 76.82(18) 2_777 2_777 ?
O28W K10 K11 46.3(6) 2_777 2_777 ?
O19 K10 K11 42.86(18) 2_877 2_777 ?
O8 K10 K11 94.05(17) 2_877 2_777 ?
O7 K10 K11 122.19(17) 2_877 2_777 ?
K16 K10 K11 100.4(3) 2_777 2_777 ?
W2 K10 K11 112.58(10) 2_877 2_777 ?
W6 K10 K11 67.63(8) 2_777 2_777 ?
W5 K10 K11 64.91(7) 2_877 2_777 ?
W8 K10 K11 64.47(8) 2_777 2_777 ?
O31 K11 O53 122.6(3) . . ?
O31 K11 O24W 155.1(4) . . ?
O53 K11 O24W 79.6(5) . . ?
O31 K11 O46 65.3(2) . . ?
O53 K11 O46 66.2(2) . . ?
O24W K11 O46 139.4(4) . . ?
O31 K11 O19 99.3(3) . 1_455 ?
O53 K11 O19 134.2(2) . 1_455 ?
O24W K11 O19 65.3(6) . 1_455 ?
O46 K11 O19 126.0(3) . 1_455 ?
O31 K11 O22 64.6(2) . . ?
O53 K11 O22 126.3(3) . . ?
O24W K11 O22 93.9(5) . . ?
O46 K11 O22 123.6(2) . . ?
O19 K11 O22 86.2(2) 1_455 . ?
O31 K11 O8W 114.6(4) . . ?
O53 K11 O8W 68.5(3) . . ?
O24W K11 O8W 82.5(6) . . ?
O46 K11 O8W 65.4(3) . . ?
O19 K11 O8W 78.2(3) 1_455 . ?
O22 K11 O8W 164.1(4) . . ?
O31 K11 O28W 51.2(4) . . ?
O53 K11 O28W 138.7(4) . . ?
O24W K11 O28W 121.0(7) . . ?
O46 K11 O28W 77.9(4) . . ?
O19 K11 O28W 56.2(4) 1_455 . ?
O22 K11 O28W 90.1(4) . . ?
O8W K11 O28W 78.7(4) . . ?
O31 K11 O17W 94.0(5) . . ?
O53 K11 O17W 56.9(4) . . ?
O24W K11 O17W 89.6(8) . . ?
O46 K11 O17W 89.5(5) . . ?
O19 K11 O17W 144.4(5) 1_455 . ?
O22 K11 O17W 69.9(5) . . ?
O8W K11 O17W 125.3(5) . . ?
O28W K11 O17W 145.1(6) . . ?
O31 K11 K1 48.5(2) . . ?
O53 K11 K1 77.64(19) . . ?
O24W K11 K1 141.6(6) . . ?
O46 K11 K1 51.92(18) . . ?
O19 K11 K1 147.37(19) 1_455 . ?
O22 K11 K1 75.72(17) . . ?
O8W K11 K1 116.4(3) . . ?
O28W K11 K1 96.3(3) . . ?
O17W K11 K1 52.0(5) . . ?
O31 K11 K13 157.3(2) . 1_455 ?
O53 K11 K13 45.87(18) . 1_455 ?
O24W K11 K13 46.6(4) . 1_455 ?
O46 K11 K13 92.85(18) . 1_455 ?
O19 K11 K13 88.32(18) 1_455 1_455 ?
O22 K11 K13 137.7(2) . 1_455 ?
O8W K11 K13 45.8(3) . 1_455 ?
O28W K11 K13 120.6(3) . 1_455 ?
O17W K11 K13 92.0(5) . 1_455 ?
K1 K11 K13 123.23(14) . 1_455 ?
O31 K11 K10 61.6(2) . 2_777 ?
O53 K11 K10 175.3(2) . 2_777 ?
O24W K11 K10 96.9(5) . 2_777 ?
O46 K11 K10 115.8(2) . 2_777 ?
O19 K11 K10 41.13(14) 1_455 2_777 ?
O22 K11 K10 56.71(19) . 2_777 ?
O8W K11 K10 108.1(3) . 2_777 ?
O28W K11 K10 41.0(3) . 2_777 ?
O17W K11 K10 126.5(4) . 2_777 ?
K1 K11 K10 106.99(11) . 2_777 ?
K13 K11 K10 129.44(14) 1_455 2_777 ?
O14W K12 O17W 147.1(10) . . ?
O14W K12 O16 108.4(6) . . ?
O17W K12 O16 100.4(7) . . ?
O14W K12 O22 77.5(7) . . ?
O17W K12 O22 78.9(7) . . ?
O16 K12 O22 107.7(3) . . ?
O14W K12 O18W 87.1(7) . 1_445 ?
O17W K12 O18W 79.0(7) . 1_445 ?
O16 K12 O18W 142.9(5) . 1_445 ?
O22 K12 O18W 108.5(5) . 1_445 ?
O14W K12 O15 112.2(7) . 2_767 ?
O17W K12 O15 89.4(7) . 2_767 ?
O16 K12 O15 76.5(3) . 2_767 ?
O22 K12 O15 168.1(3) . 2_767 ?
O18W K12 O15 66.4(5) 1_445 2_767 ?
O14W K12 O14 76.2(6) . . ?
O17W K12 O14 108.0(6) . . ?
O16 K12 O14 57.1(3) . . ?
O22 K12 O14 55.2(2) . . ?
O18W K12 O14 158.7(5) 1_445 . ?
O15 K12 O14 132.3(3) 2_767 . ?
O14W K12 O16 70.2(7) . 2_767 ?
O17W K12 O16 140.1(8) . 2_767 ?
O16 K12 O16 61.7(3) . 2_767 ?
O22 K12 O16 138.9(3) . 2_767 ?
O18W K12 O16 94.8(4) 1_445 2_767 ?
O15 K12 O16 53.0(2) 2_767 2_767 ?
O14 K12 O16 92.0(2) . 2_767 ?
O14W K12 W4 85.4(7) . 2_767 ?
O17W K12 W4 117.2(7) . 2_767 ?
O16 K12 W4 76.4(2) . 2_767 ?
O22 K12 W4 162.9(2) . 2_767 ?
O18W K12 W4 71.3(4) 1_445 2_767 ?
O15 K12 W4 28.04(13) 2_767 2_767 ?
O14 K12 W4 119.6(2) . 2_767 ?
O16 K12 W4 28.43(13) 2_767 2_767 ?
O14W K12 W4 91.3(5) . . ?
O17W K12 W4 109.1(6) . . ?
O16 K12 W4 26.39(17) . . ?
O22 K12 W4 84.71(16) . . ?
O18W K12 W4 165.9(4) 1_445 . ?
O15 K12 W4 101.5(2) 2_767 . ?
O14 K12 W4 31.08(17) . . ?
O16 K12 W4 71.55(16) 2_767 . ?
W4 K12 W4 94.61(12) 2_767 . ?
O14W K12 W6 72.8(7) . . ?
O17W K12 W6 94.9(7) . . ?
O16 K12 W6 84.8(2) . . ?
O22 K12 W6 26.03(13) . . ?
O18W K12 W6 132.4(5) 1_445 . ?
O15 K12 W6 161.3(2) 2_767 . ?
O14 K12 W6 29.40(17) . . ?
O16 K12 W6 116.66(18) 2_767 . ?
W4 K12 W6 145.03(14) 2_767 . ?
W4 K12 W6 59.83(6) . . ?
O14W K12 K9 141.4(7) . 2_767 ?
O17W K12 K9 71.2(8) . 2_767 ?
O16 K12 K9 45.65(19) . 2_767 ?
O22 K12 K9 131.9(2) . 2_767 ?
O18W K12 K9 101.8(4) 1_445 2_767 ?
O15 K12 K9 43.80(18) 2_767 2_767 ?
O14 K12 K9 99.5(2) . 2_767 ?
O16 K12 K9 71.7(2) 2_767 2_767 ?
W4 K12 K9 63.02(10) 2_767 2_767 ?
W4 K12 K9 71.15(10) . 2_767 ?
W6 K12 K9 120.98(14) . 2_767 ?
O48 K13 O53 113.0(2) . 1_655 ?
O48 K13 O8W 79.7(3) . 1_655 ?
O53 K13 O8W 69.3(3) 1_655 1_655 ?
O48 K13 O24W 154.9(7) . 1_655 ?
O53 K13 O24W 77.4(6) 1_655 1_655 ?
O8W K13 O24W 83.2(5) 1_655 1_655 ?
O48 K13 O1 82.2(2) . 1_545 ?
O53 K13 O1 115.3(3) 1_655 1_545 ?
O8W K13 O1 161.6(3) 1_655 1_545 ?
O24W K13 O1 115.0(5) 1_655 1_545 ?
O48 K13 O10W 97.4(4) . 2_767 ?
O53 K13 O10W 148.1(5) 1_655 2_767 ?
O8W K13 O10W 128.0(5) 1_655 2_767 ?
O24W K13 O10W 78.8(6) 1_655 2_767 ?
O1 K13 O10W 58.1(4) 1_545 2_767 ?
O48 K13 O55 71.8(3) . 1_655 ?
O53 K13 O55 54.2(2) 1_655 1_655 ?
O8W K13 O55 94.4(4) 1_655 1_655 ?
O24W K13 O55 128.2(7) 1_655 1_655 ?
O1 K13 O55 76.5(3) 1_545 1_655 ?
O10W K13 O55 134.4(4) 2_767 1_655 ?
O48 K13 O49 52.0(2) . . ?
O53 K13 O49 141.6(3) 1_655 . ?
O8W K13 O49 72.9(3) 1_655 . ?
O24W K13 O49 105.2(7) 1_655 . ?
O1 K13 O49 98.6(2) 1_545 . ?
O10W K13 O49 65.8(4) 2_767 . ?
O55 K13 O49 123.5(3) 1_655 . ?
O48 K13 W14 90.17(19) . 1_655 ?
O53 K13 W14 27.15(14) 1_655 1_655 ?
O8W K13 W14 77.5(3) 1_655 1_655 ?
O24W K13 W14 104.1(6) 1_655 1_655 ?
O1 K13 W14 99.1(2) 1_545 1_655 ?
O10W K13 W14 154.3(5) 2_767 1_655 ?
O55 K13 W14 27.55(15) 1_655 1_655 ?
O49 K13 W14 135.0(2) . 1_655 ?
O48 K13 W13 24.83(17) . . ?
O53 K13 W13 128.2(2) 1_655 . ?
O8W K13 W13 72.7(3) 1_655 . ?
O24W K13 W13 131.1(6) 1_655 . ?
O1 K13 W13 92.20(18) 1_545 . ?
O10W K13 W13 83.6(4) 2_767 . ?
O55 K13 W13 96.2(2) 1_655 . ?
O49 K13 W13 27.33(13) . . ?
W14 K13 W13 111.05(12) 1_655 . ?
O48 K13 K6 45.66(19) . 1_655 ?
O53 K13 K6 98.2(2) 1_655 1_655 ?
O8W K13 K6 114.9(3) 1_655 1_655 ?
O24W K13 K6 158.9(6) 1_655 1_655 ?
O1 K13 K6 47.89(15) 1_545 1_655 ?
O10W K13 K6 96.5(4) 2_767 1_655 ?
O55 K13 K6 44.11(16) 1_655 1_655 ?
O49 K13 K6 91.08(17) . 1_655 ?
W14 K13 K6 71.54(10) 1_655 1_655 ?
W13 K13 K6 67.74(8) . 1_655 ?
O48 K13 K11 126.5(2) . 1_655 ?
O53 K13 K11 44.64(18) 1_655 1_655 ?
O8W K13 K11 48.2(3) 1_655 1_655 ?
O24W K13 K11 45.1(4) 1_655 1_655 ?
O1 K13 K11 147.7(2) 1_545 1_655 ?
O10W K13 K11 122.2(4) 2_767 1_655 ?
O55 K13 K11 97.33(19) 1_655 1_655 ?
O49 K13 K11 110.7(2) . 1_655 ?
W14 K13 K11 69.83(10) 1_655 1_655 ?
W13 K13 K11 120.05(16) . 1_655 ?
K6 K13 K11 140.52(15) 1_655 1_655 ?
O64 K14 O33 144.9(3) . 2_766 ?
O64 K14 O35 74.5(2) . 2_766 ?
O33 K14 O35 71.0(2) 2_766 2_766 ?
O64 K14 O26W 136.4(7) . 2_656 ?
O33 K14 O26W 70.5(7) 2_766 2_656 ?
O35 K14 O26W 135.5(7) 2_766 2_656 ?
O64 K14 O11W 80.3(4) . . ?
O33 K14 O11W 128.6(5) 2_766 . ?
O35 K14 O11W 147.7(6) 2_766 . ?
O26W K14 O11W 58.4(8) 2_656 . ?
O64 K14 O27W 79.9(11) . 1_655 ?
O33 K14 O27W 106.8(13) 2_766 1_655 ?
O35 K14 O27W 91.6(9) 2_766 1_655 ?
O26W K14 O27W 120.3(11) 2_656 1_655 ?
O11W K14 O27W 103.6(12) . 1_655 ?
O64 K14 O4W 80.7(3) . . ?
O33 K14 O4W 86.5(3) 2_766 . ?
O35 K14 O4W 78.6(3) 2_766 . ?
O26W K14 O4W 77.6(7) 2_656 . ?
O11W K14 O4W 77.7(7) . . ?
O27W K14 O4W 160.1(10) 1_655 . ?
O64 K14 O25W 134.7(6) . 2_656 ?
O33 K14 O25W 77.5(5) 2_766 2_656 ?
O35 K14 O25W 147.2(6) 2_766 2_656 ?
O26W K14 O25W 14.5(9) 2_656 2_656 ?
O11W K14 O25W 54.4(7) . 2_656 ?
O27W K14 O25W 106.5(11) 1_655 2_656 ?
O4W K14 O25W 90.5(7) . 2_656 ?
O64 K14 K18 114.0(3) . 2_656 ?
O33 K14 K18 73.5(3) 2_766 2_656 ?
O35 K14 K18 110.6(3) 2_766 2_656 ?
O26W K14 K18 36.1(7) 2_656 2_656 ?
O11W K14 K18 62.3(6) . 2_656 ?
O27W K14 K18 155.9(8) 1_655 2_656 ?
O4W K14 K18 41.5(2) . 2_656 ?
O25W K14 K18 49.6(7) 2_656 2_656 ?
O64 K14 K17 80.3(3) . 2_656 ?
O33 K14 K17 113.2(3) 2_766 2_656 ?
O35 K14 K17 121.9(4) 2_766 2_656 ?
O26W K14 K17 57.6(7) 2_656 2_656 ?
O11W K14 K17 32.0(7) . 2_656 ?
O27W K14 K17 134.0(11) 1_655 2_656 ?
O4W K14 K17 45.9(3) . 2_656 ?
O25W K14 K17 62.9(7) 2_656 2_656 ?
K18 K14 K17 39.6(3) 2_656 2_656 ?
O64 K14 K6 173.8(2) . 2_656 ?
O33 K14 K6 41.24(16) 2_766 2_656 ?
O35 K14 K6 111.4(2) 2_766 2_656 ?
O26W K14 K6 40.5(7) 2_656 2_656 ?
O11W K14 K6 94.8(4) . 2_656 ?
O27W K14 K6 97.5(11) 1_655 2_656 ?
O4W K14 K6 102.2(2) . 2_656 ?
O25W K14 K6 40.5(5) 2_656 2_656 ?
K18 K14 K6 66.5(2) 2_656 2_656 ?
K17 K14 K6 97.8(2) 2_656 2_656 ?
O64 K14 K19 124.1(3) . 2_756 ?
O33 K14 K19 62.1(3) 2_766 2_756 ?
O35 K14 K19 89.5(3) 2_766 2_756 ?
O26W K14 K19 91.8(7) 2_656 2_756 ?
O11W K14 K19 121.6(7) . 2_756 ?
O27W K14 K19 46.7(12) 1_655 2_756 ?
O4W K14 K19 148.7(3) . 2_756 ?
O25W K14 K19 83.9(7) 2_656 2_756 ?
K18 K14 K19 121.7(3) 2_656 2_756 ?
K17 K14 K19 146.1(3) 2_656 2_756 ?
K6 K14 K19 55.3(2) 2_656 2_756 ?
O43 K15 O2W 112.3(3) . 2_666 ?
O43 K15 O48 103.6(3) . 1_455 ?
O2W K15 O48 144.0(3) 2_666 1_455 ?
O43 K15 O9W 68.8(4) . . ?
O2W K15 O9W 78.0(5) 2_666 . ?
O48 K15 O9W 119.0(5) 1_455 . ?
O43 K15 O40 103.3(3) . 1_455 ?
O2W K15 O40 61.4(3) 2_666 1_455 ?
O48 K15 O40 108.6(3) 1_455 1_455 ?
O9W K15 O40 132.3(5) . 1_455 ?
O43 K15 O41 122.6(3) . 1_455 ?
O2W K15 O41 100.0(3) 2_666 1_455 ?
O48 K15 O41 56.3(2) 1_455 1_455 ?
O9W K15 O41 167.6(3) . 1_455 ?
O40 K15 O41 53.4(2) 1_455 1_455 ?
O43 K15 W13 122.7(2) . 1_455 ?
O2W K15 W13 120.8(3) 2_666 1_455 ?
O48 K15 W13 26.70(17) 1_455 1_455 ?
O9W K15 W13 140.0(4) . 1_455 ?
O40 K15 W13 85.1(2) 1_455 1_455 ?
O41 K15 W13 31.81(12) 1_455 1_455 ?
O43 K15 W11 123.7(3) . 1_455 ?
O2W K15 W11 72.7(3) 2_666 1_455 ?
O48 K15 W11 85.6(2) 1_455 1_455 ?
O9W K15 W11 150.7(5) . 1_455 ?
O40 K15 W11 26.96(14) 1_455 1_455 ?
O41 K15 W11 29.52(14) 1_455 1_455 ?
W13 K15 W11 60.00(9) 1_455 1_455 ?
O43 K15 W12 23.78(17) . . ?
O2W K15 W12 92.8(2) 2_666 . ?
O48 K15 W12 121.3(2) 1_455 . ?
O9W K15 W12 75.8(3) . . ?
O40 K15 W12 82.15(16) 1_455 . ?
O41 K15 W12 116.61(18) 1_455 . ?
W13 K15 W12 131.73(14) 1_455 . ?
W11 K15 W12 106.24(14) 1_455 . ?
O43 K15 W17 178.3(2) . 1_455 ?
O2W K15 W17 66.3(2) 2_666 1_455 ?
O48 K15 W17 77.79(17) 1_455 1_455 ?
O9W K15 W17 109.6(3) . 1_455 ?
O40 K15 W17 77.05(17) 1_455 1_455 ?
O41 K15 W17 59.01(14) 1_455 1_455 ?
W13 K15 W17 58.98(7) 1_455 1_455 ?
W11 K15 W17 57.18(8) 1_455 1_455 ?
W12 K15 W17 155.73(18) . 1_455 ?
O43 K15 K6 88.6(2) . . ?
O2W K15 K6 139.7(2) 2_666 . ?
O48 K15 K6 40.49(19) 1_455 . ?
O9W K15 K6 78.5(5) . . ?
O40 K15 K6 149.1(2) 1_455 . ?
O41 K15 K6 96.14(18) 1_455 . ?
W13 K15 K6 64.68(10) 1_455 . ?
W11 K15 K6 124.58(14) 1_455 . ?
W12 K15 K6 112.41(14) . . ?
W17 K15 K6 91.84(10) 1_455 . ?
O43 K15 K13 68.46(19) . 1_455 ?
O2W K15 K13 165.3(3) 2_666 1_455 ?
O48 K15 K13 37.50(15) 1_455 1_455 ?
O9W K15 K13 114.8(5) . 1_455 ?
O40 K15 K13 103.9(2) 1_455 1_455 ?
O41 K15 K13 69.20(18) 1_455 1_455 ?
W13 K15 K13 54.65(10) 1_455 1_455 ?
W11 K15 K13 94.41(14) 1_455 1_455 ?
W12 K15 K13 83.82(10) . 1_455 ?
W17 K15 K13 113.13(13) 1_455 1_455 ?
K6 K15 K13 53.81(11) . 1_455 ?
O20W K16 O4 87.4(5) 2_777 2_777 ?
O20W K16 O13W 110.8(9) 2_777 . ?
O4 K16 O13W 153.0(9) 2_777 . ?
O20W K16 O23 131.0(10) 2_777 . ?
O4 K16 O23 73.1(4) 2_777 . ?
O13W K16 O23 79.8(7) . . ?
O20W K16 O18W 66.0(6) 2_777 2_777 ?
O4 K16 O18W 137.4(10) 2_777 2_777 ?
O13W K16 O18W 69.5(7) . 2_777 ?
O23 K16 O18W 149.3(8) . 2_777 ?
O20W K16 O10W 157.6(10) 2_777 . ?
O4 K16 O10W 75.4(6) 2_777 . ?
O13W K16 O10W 90.5(8) . . ?
O23 K16 O10W 57.7(5) . . ?
O18W K16 O10W 118.3(9) 2_777 . ?
O20W K16 K10 66.7(6) 2_777 2_777 ?
O4 K16 K10 93.7(6) 2_777 2_777 ?
O13W K16 K10 76.6(9) . 2_777 ?
O23 K16 K10 70.2(6) . 2_777 ?
O18W K16 K10 104.2(7) 2_777 2_777 ?
O10W K16 K10 127.7(8) . 2_777 ?
O20W K16 W1 93.1(5) 2_777 2_777 ?
O4 K16 W1 24.1(3) 2_777 2_777 ?
O13W K16 W1 155.9(9) . 2_777 ?
O23 K16 W1 86.7(4) . 2_777 ?
O18W K16 W1 120.7(9) 2_777 2_777 ?
O10W K16 W1 65.5(5) . 2_777 ?
K10 K16 W1 117.4(4) 2_777 2_777 ?
O20W K16 K13 124.1(8) 2_777 2_767 ?
O4 K16 K13 89.5(7) 2_777 2_767 ?
O13W K16 K13 95.9(8) . 2_767 ?
O23 K16 K13 100.7(6) . 2_767 ?
O18W K16 K13 80.2(7) 2_777 2_767 ?
O10W K16 K13 43.2(5) . 2_767 ?
K10 K16 K13 168.9(6) 2_777 2_767 ?
W1 K16 K13 67.0(4) 2_777 2_767 ?
O20W K16 K3 121.7(5) 2_777 2_777 ?
O4 K16 K3 40.1(3) 2_777 2_777 ?
O13W K16 K3 113.6(7) . 2_777 ?
O23 K16 K3 35.5(2) . 2_777 ?
O18W K16 K3 166.6(10) 2_777 2_777 ?
O10W K16 K3 50.1(4) . 2_777 ?
K10 K16 K3 89.1(5) 2_777 2_777 ?
W1 K16 K3 51.26(17) 2_777 2_777 ?
K13 K16 K3 86.5(4) 2_767 2_777 ?
O20W K16 K8 31.3(4) 2_777 2_777 ?
O4 K16 K8 89.3(5) 2_777 2_777 ?
O13W K16 K8 116.8(6) . 2_777 ?
O23 K16 K8 157.4(6) . 2_777 ?
O18W K16 K8 50.7(5) 2_777 2_777 ?
O10W K16 K8 132.2(9) . 2_777 ?
K10 K16 K8 97.7(5) 2_777 2_777 ?
W1 K16 K8 82.2(4) 2_777 2_777 ?
K13 K16 K8 93.0(5) 2_767 2_777 ?
K3 K16 K8 129.3(4) 2_777 2_777 ?
O11W K17 K18 102.7(10) 2_656 . ?
O11W K17 O16W 160.4(11) 2_656 2_656 ?
K18 K17 O16W 90.7(7) . 2_656 ?
O11W K17 O60 83.2(8) 2_656 . ?
K18 K17 O60 73.0(4) . . ?
O16W K17 O60 87.2(6) 2_656 . ?
O11W K17 O4W 111.5(11) 2_656 2_656 ?
K18 K17 O4W 56.1(4) . 2_656 ?
O16W K17 O4W 87.9(7) 2_656 2_656 ?
O60 K17 O4W 128.7(5) . 2_656 ?
O11W K17 O61 67.6(7) 2_656 2_656 ?
K18 K17 O61 144.2(7) . 2_656 ?
O16W K17 O61 109.1(6) 2_656 2_656 ?
O60 K17 O61 135.3(5) . 2_656 ?
O4W K17 O61 94.1(4) 2_656 2_656 ?
O11W K17 O62 118.7(8) 2_656 2_656 ?
K18 K17 O62 133.1(6) . 2_656 ?
O16W K17 O62 56.7(5) 2_656 2_656 ?
O60 K17 O62 129.7(6) . 2_656 ?
O4W K17 O62 87.2(4) 2_656 2_656 ?
O61 K17 O62 52.8(3) 2_656 2_656 ?
O11W K17 O60 82.9(8) 2_656 2_656 ?
K18 K17 O60 161.9(6) . 2_656 ?
O16W K17 O60 80.1(6) 2_656 2_656 ?
O60 K17 O60 90.8(4) . 2_656 ?
O4W K17 O60 138.2(5) 2_656 2_656 ?
O61 K17 O60 53.9(3) 2_656 2_656 ?
O62 K17 O60 52.8(3) 2_656 2_656 ?
O11W K17 O26W 62.4(10) 2_656 . ?
K18 K17 O26W 40.8(7) . . ?
O16W K17 O26W 127.3(8) 2_656 . ?
O60 K17 O26W 63.5(6) . . ?
O4W K17 O26W 80.0(7) 2_656 . ?
O61 K17 O26W 122.7(8) 2_656 . ?
O62 K17 O26W 166.2(7) 2_656 . ?
O60 K17 O26W 137.9(8) 2_656 . ?
O11W K17 W16 88.1(7) 2_656 2_656 ?
K18 K17 W16 165.1(6) . 2_656 ?
O16W K17 W16 81.6(6) 2_656 2_656 ?
O60 K17 W16 119.0(4) . 2_656 ?
O4W K17 W16 110.6(4) 2_656 2_656 ?
O61 K17 W16 32.50(18) 2_656 2_656 ?
O62 K17 W16 32.88(19) 2_656 2_656 ?
O60 K17 W16 28.22(15) 2_656 2_656 ?
O26W K17 W16 150.4(8) . 2_656 ?
O11W K17 K14 54.7(9) 2_656 2_656 ?
K18 K17 K14 69.1(5) . 2_656 ?
O16W K17 K14 144.8(6) 2_656 2_656 ?
O60 K17 K14 112.3(5) . 2_656 ?
O4W K17 K14 57.0(4) 2_656 2_656 ?
O61 K17 K14 78.1(4) 2_656 2_656 ?
O62 K17 K14 117.2(4) 2_656 2_656 ?
O60 K17 K14 126.3(4) 2_656 2_656 ?
O26W K17 K14 51.0(5) . 2_656 ?
W16 K17 K14 110.6(3) 2_656 2_656 ?
O11W K17 K17 80.1(9) 2_656 2_656 ?
K18 K17 K17 124.4(5) . 2_656 ?
O16W K17 K17 80.4(7) 2_656 2_656 ?
O60 K17 K17 52.0(3) . 2_656 ?
O4W K17 K17 168.3(9) 2_656 2_656 ?
O61 K17 K17 89.0(4) 2_656 2_656 ?
O62 K17 K17 85.7(5) 2_656 2_656 ?
O60 K17 K17 38.8(2) 2_656 2_656 ?
O26W K17 K17 107.7(7) . 2_656 ?
W16 K17 K17 67.0(3) 2_656 2_656 ?
K14 K17 K17 134.7(7) 2_656 2_656 ?
O26W K18 O4W 114.9(10) . 2_656 ?
O26W K18 K17 90.0(11) . . ?
O4W K18 K17 66.7(4) 2_656 . ?
O26W K18 O7W 74.4(9) . . ?
O4W K18 O7W 143.0(6) 2_656 . ?
K17 K18 O7W 150.1(6) . . ?
O26W K18 O22W 128.5(9) . . ?
O4W K18 O22W 112.3(7) 2_656 . ?
K17 K18 O22W 90.4(7) . . ?
O7W K18 O22W 80.4(6) . . ?
O26W K18 O25W 7.2(10) . . ?
O4W K18 O25W 116.6(8) 2_656 . ?
K17 K18 O25W 84.5(8) . . ?
O7W K18 O25W 77.4(7) . . ?
O22W K18 O25W 123.7(7) . . ?
O26W K18 O28 101.0(10) . 1_445 ?
O4W K18 O28 66.9(4) 2_656 1_445 ?
K17 K18 O28 132.7(5) . 1_445 ?
O7W K18 O28 76.3(4) . 1_445 ?
O22W K18 O28 115.6(6) . 1_445 ?
O25W K18 O28 108.2(8) . 1_445 ?
O26W K18 O60 72.8(9) . . ?
O4W K18 O60 121.4(5) 2_656 . ?
K17 K18 O60 55.0(4) . . ?
O7W K18 O60 95.5(4) . . ?
O22W K18 O60 65.8(5) . . ?
O25W K18 O60 65.8(6) . . ?
O28 K18 O60 171.0(5) 1_445 . ?
O26W K18 K14 56.1(8) . 2_656 ?
O4W K18 K14 59.0(4) 2_656 2_656 ?
K17 K18 K14 71.2(5) . 2_656 ?
O7W K18 K14 116.7(6) . 2_656 ?
O22W K18 K14 161.5(6) . 2_656 ?
O25W K18 K14 58.5(6) . 2_656 ?
O28 K18 K14 77.4(4) 1_445 2_656 ?
O60 K18 K14 103.6(4) . 2_656 ?
O26W K18 K5 166.2(9) . 2_656 ?
O4W K18 K5 52.2(4) 2_656 2_656 ?
K17 K18 K5 80.2(5) . 2_656 ?
O7W K18 K5 118.6(5) . 2_656 ?
O22W K18 K5 61.8(4) . 2_656 ?
O25W K18 K5 163.9(7) . 2_656 ?
O28 K18 K5 79.1(3) 1_445 2_656 ?
O60 K18 K5 108.5(5) . 2_656 ?
K14 K18 K5 111.1(3) 2_656 2_656 ?
O26W K18 K7 128.6(9) . . ?
O4W K18 K7 111.5(5) 2_656 . ?
K17 K18 K7 128.7(7) . . ?
O7W K18 K7 55.2(4) . . ?
O22W K18 K7 40.6(4) . . ?
O25W K18 K7 129.8(6) . . ?
O28 K18 K7 77.8(3) 1_445 . ?
O60 K18 K7 100.7(4) . . ?
K14 K18 K7 155.2(4) 2_656 . ?
K5 K18 K7 65.1(2) 2_656 . ?
O26W K18 K6 32.0(9) . . ?
O4W K18 K6 114.9(6) 2_656 . ?
K17 K18 K6 120.2(6) . . ?
O7W K18 K6 53.5(4) . . ?
O22W K18 K6 130.8(5) . . ?
O25W K18 K6 38.7(6) . . ?
O28 K18 K6 72.8(3) 1_445 . ?
O60 K18 K6 99.5(4) . . ?
K14 K18 K6 64.0(3) 2_656 . ?
K5 K18 K6 151.9(3) 2_656 . ?
K7 K18 K6 107.0(3) . . ?
O12W K19 O23W 95.0(12) 2_656 . ?
O12W K19 O5W 71.6(8) 2_656 . ?
O23W K19 O5W 80.2(8) . . ?
O12W K19 O22W 78.9(9) 2_656 . ?
O23W K19 O22W 170.7(11) . . ?
O5W K19 O22W 91.2(7) . . ?
O12W K19 O61 153.4(10) 2_656 . ?
O23W K19 O61 91.5(8) . . ?
O5W K19 O61 135.1(6) . . ?
O22W K19 O61 97.1(8) . . ?
O12W K19 O59 139.5(11) 2_656 . ?
O23W K19 O59 120.4(8) . . ?
O5W K19 O59 94.1(6) . . ?
O22W K19 O59 63.4(6) . . ?
O61 K19 O59 52.6(4) . . ?
O12W K19 O51 151.7(10) 2_656 . ?
O23W K19 O51 62.3(7) . . ?
O5W K19 O51 87.2(5) . . ?
O22W K19 O51 121.2(8) . . ?
O61 K19 O51 51.0(3) . . ?
O59 K19 O51 58.1(3) . . ?
O12W K19 W16 144.8(9) 2_656 . ?
O23W K19 W16 118.5(8) . . ?
O5W K19 W16 121.9(7) . . ?
O22W K19 W16 69.1(6) . . ?
O61 K19 W16 30.3(2) . . ?
O59 K19 W16 27.9(2) . . ?
O51 K19 W16 62.7(3) . . ?
O12W K19 W17 158.8(11) 2_656 . ?
O23W K19 W17 67.4(7) . . ?
O5W K19 W17 114.4(5) . . ?
O22W K19 W17 120.0(7) . . ?
O61 K19 W17 27.65(17) . . ?
O59 K19 W17 61.6(3) . . ?
O51 K19 W17 27.37(19) . . ?
W16 K19 W17 51.1(2) . . ?
O12W K19 K6 78.4(8) 2_656 1_655 ?
O23W K19 K6 41.0(7) . 1_655 ?
O5W K19 K6 39.4(4) . 1_655 ?
O22W K19 K6 130.1(7) . 1_655 ?
O61 K19 K6 121.4(4) . 1_655 ?
O59 K19 K6 114.5(5) . 1_655 ?
O51 K19 K6 73.3(3) . 1_655 ?
W16 K19 K6 134.0(4) . 1_655 ?
W17 K19 K6 93.8(3) . 1_655 ?
O12W K19 K7 72.1(8) 2_656 . ?
O23W K19 K7 142.6(9) . . ?
O5W K19 K7 62.5(4) . . ?
O22W K19 K7 28.8(5) . . ?
O61 K19 K7 115.9(6) . . ?
O59 K19 K7 67.8(4) . . ?
O51 K19 K7 114.9(5) . . ?
W16 K19 K7 85.6(4) . . ?
W17 K19 K7 129.0(5) . . ?
K6 K19 K7 101.6(4) 1_655 . ?
O12W K19 K14 49.1(8) 2_656 2_756 ?
O23W K19 K14 48.8(7) . 2_756 ?
O5W K19 K14 82.5(5) . 2_756 ?
O22W K19 K14 126.9(6) . 2_756 ?
O61 K19 K14 123.9(6) . 2_756 ?
O59 K19 K14 169.0(5) . 2_756 ?
O51 K19 K14 111.1(5) . 2_756 ?
W16 K19 K14 152.7(5) . 2_756 ?
W17 K19 K14 110.3(4) . 2_756 ?
K6 K19 K14 56.9(3) 1_655 2_756 ?
K7 K19 K14 118.9(4) . 2_756 ?
K15 O2W K2 102.1(4) 2_666 . ?
K18 O4W K17 57.2(4) 2_656 2_656 ?
K18 O4W K5 89.0(5) 2_656 . ?
K17 O4W K5 94.2(5) 2_656 . ?
K18 O4W K14 79.5(5) 2_656 . ?
K17 O4W K14 77.1(5) 2_656 . ?
K5 O4W K14 168.2(3) . . ?
K6 O5W K19 100.6(6) 1_655 . ?
K5 O6W K7 93.9(4) . 2_656 ?
K18 O7W K7 84.1(5) . . ?
K13 O8W K11 86.0(4) 1_455 . ?
K9 O10W K13 103.2(6) . 2_767 ?
K9 O10W K16 138.4(8) . . ?
K13 O10W K16 87.8(7) 2_767 . ?
K17 O11W K14 93.3(10) 2_656 . ?
K12 O14W K9 102.6(10) . . ?
O21W O15W K2 35(2) 2_566 2_666 ?
O21W O15W K5 127(3) 2_566 . ?
K2 O15W K5 92.3(10) 2_666 . ?
K17 O16W K5 102.3(9) 2_656 . ?
K12 O17W K1 119.1(9) . . ?
K12 O17W K11 95.5(9) . . ?
K1 O17W K11 72.8(7) . . ?
K12 O18W K16 167.9(9) 1_665 2_777 ?
K3 O19W K8 105.9(6) 1_545 1_445 ?
K16 O20W K8 119.0(7) 2_777 . ?
O15W O21W K2 126(3) 2_566 1_455 ?
O15W O21W K2 117(3) 2_566 2_566 ?
K2 O21W K2 8.6(5) 1_455 2_566 ?
K7 O22W K18 96.2(9) . . ?
K7 O22W K19 119.1(10) . . ?
K18 O22W K19 141.7(8) . . ?
K19 O23W K6 99.7(10) . 1_655 ?
K11 O24W K13 88.3(5) . 1_455 ?
O26W O25W K6 82(3) . . ?
O26W O25W K18 19(3) . . ?
K6 O25W K18 100.5(11) . . ?
O26W O25W K14 66(3) . 2_656 ?
K6 O25W K14 90.2(7) . 2_656 ?
K18 O25W K14 71.9(9) . 2_656 ?
O25W O26W K18 154(4) . . ?
O25W O26W K6 81(3) . . ?
K18 O26W K6 124.1(14) . . ?
O25W O26W K14 100(3) . 2_656 ?
K18 O26W K14 87.8(10) . 2_656 ?
K6 O26W K14 95.1(9) . 2_656 ?
O25W O26W K17 109(3) . . ?
K18 O26W K17 49.1(8) . . ?
K6 O26W K17 164.1(11) . . ?
K14 O26W K17 71.4(7) 2_656 . ?
K7 O28W K10 104.4(8) 1_565 2_777 ?
K7 O28W K11 156.1(8) 1_565 . ?
K10 O28W K11 92.6(6) 2_777 . ?

loop_
_geom_bond_atom_site_label_1
_geom_bond_atom_site_label_2
_geom_bond_distance
_geom_bond_site_symmetry_2
_geom_bond_publ_flag
W1 O1 1.763(8) . ?
W1 O2 1.843(6) . ?
W1 O4 1.914(7) . ?
W1 O3 1.977(7) . ?
W1 O5 2.028(8) . ?
W1 O6 2.352(8) . ?
W1 K3 3.806(3) . ?
W1 K6 3.842(3) 1_665 ?
W1 K16 4.13(2) 2_777 ?
W2 O7 1.755(7) . ?
W2 O8 1.841(8) . ?
W2 O10 1.898(8) . ?
W2 O9 1.960(7) . ?
W2 O3 1.971(7) . ?
W2 O6 2.347(7) . ?
W2 K10 3.754(4) 2_877 ?
W2 K7 3.889(4) 1_665 ?
W3 O12 1.769(6) . ?
W3 O11 1.817(8) . ?
W3 O13 1.835(7) . ?
W3 O10 2.067(7) . ?
W3 O4 2.074(8) . ?
W3 O6 2.351(6) . ?
W3 K3 3.776(3) 2_777 ?
W3 K3 3.918(3) . ?
W3 K8 3.992(4) 2_877 ?
W4 O15 1.782(7) . ?
W4 O16 1.789(7) . ?
W4 O17 1.950(8) . ?
W4 O14 1.951(9) . ?
W4 O11 2.216(7) . ?
W4 O18 2.290(6) . ?
W4 K12 3.751(5) 2_767 ?
W4 K12 3.764(4) . ?
W4 K8 3.985(3) 2_877 ?
W4 K9 4.022(3) . ?
W5 O19 1.750(8) . ?
W5 O20 1.798(7) . ?
W5 O21 1.962(7) . ?
W5 O17 1.965(8) . ?
W5 O8 2.174(7) . ?
W5 O18 2.306(7) . ?
W5 K10 3.891(3) 2_877 ?
W6 O23 1.762(9) . ?
W6 O22 1.790(6) . ?
W6 O14 1.924(9) . ?
W6 O24 1.991(9) . ?
W6 O13 2.235(6) . ?
W6 O25 2.271(8) . ?
W6 K12 3.865(5) . ?
W6 K10 3.890(4) 2_777 ?
W6 K3 3.957(3) 2_777 ?
W6 K3 3.979(3) . ?
W7 O26 1.722(7) . ?
W7 O21 1.896(7) . ?
W7 O28 1.958(7) . ?
W7 O9 1.976(6) . ?
W7 O27 1.993(6) . ?
W7 O29 2.267(7) . ?
W7 K7 3.858(3) 1_665 ?
W8 O30 1.773(9) . ?
W8 O31 1.831(7) . ?
W8 O24 1.955(8) . ?
W8 O32 1.969(7) . ?
W8 O2 2.154(6) . ?
W8 O25 2.309(8) . ?
W8 K1 3.739(4) . ?
W8 K3 3.870(3) . ?
W8 K10 4.032(4) 2_777 ?
W9 O33 1.741(8) . ?
W9 O32 1.894(7) . ?
W9 O5 1.909(7) . ?
W9 O28 1.926(8) . ?
W9 O34 2.033(6) . ?
W9 O29 2.340(7) . ?
W9 K1 3.842(4) . ?
W9 K6 3.855(3) 1_665 ?
W10 O35 1.765(8) . ?
W10 O36 1.911(6) . ?
W10 O34 1.914(6) . ?
W10 O37 1.929(7) . ?
W10 O38 1.982(6) . ?
W10 O39 2.276(7) . ?
W10 K1 3.757(4) . ?
W10 K4 3.9727(4) . ?
W11 O40 1.754(7) . ?
W11 O41 1.885(7) . ?
W11 O27 1.939(6) . ?
W11 O37 1.959(7) . ?
W11 O42 1.997(6) . ?
W11 O39 2.336(7) . ?
W11 K15 3.817(7) 1_655 ?
W11 K4 3.9491(4) . ?
W12 O47 1.722(9) . ?
W12 O46 1.770(9) . ?
W12 O43 1.920(7) . ?
W12 O36 1.946(6) . ?
W12 O44 2.149(7) . ?
W12 O45 2.317(8) . ?
W12 K1 3.840(4) . ?
W12 K2 4.021(7) 2_666 ?
W12 K15 4.085(4) . ?
W12 K2 4.090(8) . ?
W13 O48 1.754(8) . ?
W13 O49 1.772(7) . ?
W13 O50 1.969(6) . ?
W13 O41 1.987(6) . ?
W13 O51 2.147(7) . ?
W13 O52 2.316(7) . ?
W13 K15 3.769(5) 1_655 ?
W13 K13 3.853(5) . ?
W14 O55 1.779(8) . ?
W14 O53 1.779(7) . ?
W14 O54 1.942(8) . ?
W14 O43 1.988(8) . ?
W14 O56 2.228(8) . ?
W14 O45 2.311(6) . ?
W14 K13 3.785(5) 1_455 ?
W15 O57 1.769(8) . ?
W15 O58 1.776(7) . ?
W15 O54 1.927(8) . ?
W15 O50 1.955(8) . ?
W15 O59 2.260(7) . ?
W15 O52 2.289(6) . ?
W15 K8 3.988(4) 1_445 ?
W16 O60 1.772(7) . ?
W16 O56 1.819(9) . ?
W16 O59 1.888(8) . ?
W16 O61 2.026(7) . ?
W16 O62 2.034(8) . ?
W16 O63 2.339(5) . ?
W16 K17 3.746(11) 2_656 ?
W16 K19 3.94(2) . ?
W17 O64 1.745(8) . ?
W17 O51 1.863(8) . ?
W17 O61 1.944(5) . ?
W17 O42 1.972(6) . ?
W17 O65 2.008(8) . ?
W17 O63 2.359(7) . ?
W17 K4 3.9004(4) . ?
W17 K19 4.018(16) . ?
W17 K15 4.093(5) 1_655 ?
W18 O66 1.745(7) . ?
W18 O44 1.847(7) . ?
W18 O38 1.951(6) . ?
W18 O62 1.961(7) . ?
W18 O65 1.998(8) . ?
W18 O63 2.350(6) . ?
W18 K2 3.767(8) . ?
W18 K2 3.817(8) 2_666 ?
W18 K4 3.8629(4) . ?
Si1 O25 1.654(8) . ?
Si1 O29 1.659(7) . ?
Si1 O18 1.668(8) . ?
Si1 O6 1.692(6) . ?
Si1 K1 3.625(4) . ?
Si2 O52 1.653(7) . ?
Si2 O39 1.661(6) . ?
Si2 O45 1.663(8) . ?
Si2 O63 1.692(6) . ?
Si2 K1 3.524(5) . ?
O1 K13 2.981(9) 1_565 ?
O1 K6 2.998(7) 1_665 ?
O2 K3 2.885(8) . ?
O4 K16 2.868(16) 2_777 ?
O4 K3 3.043(8) . ?
O5 K6 2.989(9) 1_665 ?
O7 K8 2.770(7) . ?
O7 K10 3.051(9) 2_877 ?
O7 K7 3.069(7) 1_665 ?
O8 K10 2.943(8) 2_877 ?
O9 K7 3.014(8) 1_665 ?
O11 K8 3.119(7) 2_877 ?
O12 K10 2.738(7) . ?
O12 K3 3.024(8) 2_777 ?
O12 K8 3.293(9) 2_877 ?
O13 K3 2.854(9) . ?
O13 K3 2.956(8) 2_777 ?
O14 K12 3.051(8) . ?
O15 K9 2.733(9) . ?
O15 K8 2.810(7) 2_877 ?
O15 K12 3.050(10) 2_767 ?
O16 K12 2.738(10) . ?
O16 K9 2.816(8) 2_767 ?
O16 K12 3.192(10) 2_767 ?
O19 K10 2.868(7) 2_877 ?
O19 K11 2.965(10) 1_655 ?
O20 K9 2.850(8) 2_767 ?
O22 K12 2.900(11) . ?
O22 K11 2.979(7) . ?
O23 K3 2.795(8) 2_777 ?
O23 K16 2.96(2) . ?
O24 K3 2.804(7) . ?
O24 K10 2.842(8) 2_777 ?
O25 K1 3.157(7) . ?
O26 K5 2.751(8) 2_766 ?
O26 K7 2.980(6) 1_665 ?
O28 K18 3.038(14) 1_665 ?
O29 K1 3.141(6) . ?
O30 K7 2.808(9) 1_565 ?
O31 K11 2.753(8) . ?
O31 K1 2.837(10) . ?
O32 K1 3.155(7) . ?
O33 K14 2.806(10) 2_766 ?
O33 K6 2.946(7) 1_665 ?
O34 K1 2.762(8) . ?
O35 K14 2.962(9) 2_766 ?
O36 K1 3.231(8) . ?
O37 K4 3.059(7) . ?
O38 K4 2.925(7) . ?
O39 K1 3.016(8) . ?
O40 K5 2.856(6) 2_766 ?
O40 K15 3.114(10) 1_655 ?
O41 K15 3.193(9) 1_655 ?
O42 K4 2.874(6) . ?
O43 K15 2.750(8) . ?
O44 K2 3.066(10) 2_666 ?
O44 K2 3.199(11) . ?
O45 K1 3.138(7) . ?
O46 K11 2.962(10) . ?
O46 K1 3.039(9) . ?
O47 K5 2.782(10) 2_666 ?
O47 K2 2.929(12) 2_666 ?
O47 K2 3.045(12) . ?
O48 K13 2.820(8) . ?
O48 K6 2.877(9) 1_655 ?
O48 K15 2.912(9) 1_655 ?
O49 K9 2.701(8) 2_767 ?
O49 K13 3.319(11) . ?
O51 K19 3.325(16) . ?
O53 K11 2.878(9) . ?
O53 K13 2.940(9) 1_455 ?
O55 K6 2.805(8) . ?
O55 K13 3.039(11) 1_455 ?
O57 K7 2.733(8) . ?
O58 K8 2.959(9) 1_445 ?
O58 K9 2.999(8) 2_767 ?
O59 K19 3.07(2) . ?
O60 K17 2.646(13) . ?
O60 K18 3.089(14) . ?
O60 K17 3.325(14) 2_656 ?
O61 K17 2.929(12) 2_656 ?
O61 K19 3.01(2) . ?
O62 K17 3.098(16) 2_656 ?
O64 K14 2.799(8) . ?
O65 K4 2.861(7) . ?
O66 K5 2.716(7) . ?
O66 K2 2.903(12) . ?
O66 K2 3.019(11) 2_666 ?
K1 O1W 2.762(10) . ?
K1 O17W 3.11(3) . ?
K2 K2 0.978(12) 2_666 ?
K2 O21W 2.10(4) 1_655 ?
K2 O47 2.929(12) 2_666 ?
K2 O15W 2.96(4) 2_666 ?
K2 O21W 3.00(4) 2_566 ?
K2 O66 3.019(11) 2_666 ?
K2 O44 3.066(10) 2_666 ?
K2 O2W 3.192(12) . ?
K3 O19W 2.65(2) 1_565 ?
K3 O23 2.795(8) 2_777 ?
K3 O13 2.956(8) 2_777 ?
K3 O12 3.024(8) 2_777 ?
K3 K3 3.695(6) 2_777 ?
K3 W3 3.776(3) 2_777 ?
K4 O65 2.861(7) 2_766 ?
K4 O42 2.874(6) 2_766 ?
K4 O38 2.925(8) 2_766 ?
K4 O37 3.059(7) 2_766 ?
K4 W18 3.8628(4) 2_766 ?
K4 W17 3.9004(4) 2_766 ?
K5 O26 2.751(8) 2_766 ?
K5 O47 2.782(10) 2_666 ?
K5 O40 2.856(6) 2_766 ?
K5 O6W 2.860(11) . ?
K5 O16W 2.985(19) . ?
K5 O15W 3.09(5) . ?
K5 O4W 3.164(12) . ?
K5 K18 4.005(14) 2_656 ?
K5 K7 4.339(4) 2_656 ?
K5 K17 4.364(15) 2_656 ?
K5 K2 4.369(8) 2_666 ?
K6 O5W 2.791(12) 1_455 ?
K6 O25W 2.86(3) . ?
K6 O26W 2.87(4) . ?
K6 O23W 2.88(3) 1_455 ?
K6 O48 2.877(9) 1_455 ?
K6 O33 2.946(7) 1_445 ?
K6 O5 2.989(9) 1_445 ?
K6 O1 2.998(8) 1_445 ?
K6 W1 3.842(3) 1_445 ?
K6 W9 3.855(3) 1_445 ?
K6 K13 4.023(6) 1_455 ?
K7 O22W 2.657(19) . ?
K7 O28W 2.73(3) 1_545 ?
K7 O30 2.808(9) 1_545 ?
K7 O26 2.980(7) 1_445 ?
K7 O9 3.014(8) 1_445 ?
K7 O7 3.069(7) 1_445 ?
K7 O6W 3.075(14) 2_656 ?
K7 O7W 3.348(15) . ?
K7 W7 3.858(3) 1_445 ?
K7 W2 3.889(4) 1_445 ?
K7 K18 4.056(15) . ?
K8 O15 2.810(7) 2_877 ?
K8 O19W 2.85(2) 1_665 ?
K8 O58 2.959(9) 1_665 ?
K8 O20W 2.988(11) . ?
K8 O3W 2.992(16) . ?
K8 O11 3.119(7) 2_877 ?
K8 O12 3.293(9) 2_877 ?
K8 W4 3.985(3) 2_877 ?
K8 W15 3.988(4) 1_665 ?
K8 W3 3.992(4) 2_877 ?
K8 K9 4.302(4) 2_877 ?
K9 O49 2.701(8) 2_767 ?
K9 O16 2.816(9) 2_767 ?
K9 O14W 2.83(2) . ?
K9 O20 2.850(8) 2_767 ?
K9 O10W 2.94(2) . ?
K9 O58 2.999(8) 2_767 ?
K9 K12 3.937(7) 2_767 ?
K9 K12 4.301(6) . ?
K9 K8 4.302(4) 2_877 ?
K9 K13 4.647(7) 2_767 ?
K10 O24 2.842(8) 2_777 ?
K10 O28W 2.850(19) 2_777 ?
K10 O19 2.868(7) 2_877 ?
K10 O8 2.943(8) 2_877 ?
K10 O7 3.051(9) 2_877 ?
K10 K16 3.34(3) 2_777 ?
K10 W2 3.754(4) 2_877 ?
K10 W6 3.890(4) 2_777 ?
K10 W5 3.891(3) 2_877 ?
K10 W8 4.032(4) 2_777 ?
K10 K11 4.336(5) 2_777 ?
K11 O24W 2.90(2) . ?
K11 O19 2.965(10) 1_455 ?
K11 O8W 3.061(13) . ?
K11 O28W 3.14(3) . ?
K11 O17W 3.24(4) . ?
K11 K13 4.096(6) 1_455 ?
K11 K10 4.336(5) 2_777 ?
K12 O14W 2.68(3) . ?
K12 O17W 2.72(2) . ?
K12 O18W 2.915(17) 1_445 ?
K12 O15 3.050(10) 2_767 ?
K12 O16 3.192(10) 2_767 ?
K12 W4 3.751(5) 2_767 ?
K12 K9 3.937(7) 2_767 ?
K13 O53 2.940(9) 1_655 ?
K13 O8W 2.943(17) 1_655 ?
K13 O24W 2.978(19) 1_655 ?
K13 O1 2.981(9) 1_545 ?
K13 O10W 2.99(2) 2_767 ?
K13 O55 3.039(11) 1_655 ?
K13 W14 3.785(5) 1_655 ?
K13 K6 4.023(6) 1_655 ?
K13 K11 4.096(5) 1_655 ?
K14 O33 2.806(10) 2_766 ?
K14 O35 2.962(9) 2_766 ?
K14 O26W 3.09(3) 2_656 ?
K14 O11W 3.09(3) . ?
K14 O27W 3.11(5) 1_655 ?
K14 O4W 3.247(14) . ?
K14 O25W 3.34(3) 2_656 ?
K14 K18 3.726(17) 2_656 ?
K14 K17 3.775(19) 2_656 ?
K14 K6 4.403(6) 2_656 ?
K14 K19 4.87(2) 2_756 ?
K15 O2W 2.808(10) 2_666 ?
K15 O48 2.912(9) 1_455 ?
K15 O9W 3.10(2) . ?
K15 O40 3.114(10) 1_455 ?
K15 O41 3.193(9) 1_455 ?
K15 W13 3.769(5) 1_455 ?
K15 W11 3.817(7) 1_455 ?
K15 W17 4.093(5) 1_455 ?
K15 K13 4.504(7) 1_455 ?
K16 O20W 2.85(2) 2_777 ?
K16 O4 2.868(16) 2_777 ?
K16 O13W 2.94(3) . ?
K16 O18W 2.96(2) 2_777 ?
K16 O10W 3.30(3) . ?
K16 K10 3.34(3) 2_777 ?
K16 W1 4.13(2) 2_777 ?
K16 K13 4.37(3) 2_767 ?
K16 K3 4.611(14) 2_777 ?
K16 K8 5.04(2) 2_777 ?
K17 O11W 2.00(4) 2_656 ?
K17 K18 2.544(16) . ?
K17 O16W 2.61(3) 2_656 ?
K17 O4W 2.780(15) 2_656 ?
K17 O61 2.929(12) 2_656 ?
K17 O62 3.098(16) 2_656 ?
K17 O60 3.325(14) 2_656 ?
K17 O26W 3.36(4) . ?
K17 W16 3.746(11) 2_656 ?
K17 K14 3.775(19) 2_656 ?
K17 K17 4.22(2) 2_656 ?
K18 O26W 2.20(4) . ?
K18 O4W 2.511(13) 2_656 ?
K18 O7W 2.663(15) . ?
K18 O22W 2.79(3) . ?
K18 O25W 2.98(5) . ?
K18 O28 3.038(14) 1_445 ?
K18 K14 3.726(17) 2_656 ?
K18 K5 4.005(14) 2_656 ?
K19 O12W 2.38(3) 2_656 ?
K19 O23W 2.78(3) . ?
K19 O5W 2.83(2) . ?
K19 O22W 2.94(3) . ?
K19 K6 4.32(2) 1_655 ?
K19 K14 4.87(2) 2_756 ?
O2W K15 2.808(10) 2_666 ?
O4W K18 2.511(13) 2_656 ?
O4W K17 2.780(15) 2_656 ?
O5W K6 2.791(12) 1_655 ?
O6W K7 3.075(14) 2_656 ?
O8W K13 2.943(17) 1_455 ?
O10W K13 2.99(2) 2_767 ?
O11W K17 2.00(4) 2_656 ?
O12W K19 2.38(3) 2_656 ?
O15W O21W 1.20(6) 2_566 ?
O15W K2 2.96(4) 2_666 ?
O16W K17 2.61(3) 2_656 ?
O18W K12 2.915(16) 1_665 ?
O18W K16 2.96(2) 2_777 ?
O19W K3 2.65(2) 1_545 ?
O19W K8 2.85(2) 1_445 ?
O20W K16 2.85(2) 2_777 ?
O21W O15W 1.20(6) 2_566 ?
O21W K2 2.10(4) 1_455 ?
O21W K2 3.00(3) 2_566 ?
O23W K6 2.88(3) 1_655 ?
O24W K13 2.978(19) 1_455 ?
O25W O26W 0.85(5) . ?
O25W K14 3.34(3) 2_656 ?
O26W K14 3.09(3) 2_656 ?
O27W K14 3.11(5) 1_455 ?
O28W K7 2.73(3) 1_565 ?
O28W K10 2.850(19) 2_777 ?
